data_1575222
loop_
_publ_author_name
'Stoess, Lennart'
'Greb, Lutz'

_publ_section_title
;
 What distinguishes the strength and the effect of a Lewis base: insights
 with a strong chromogenic silicon Lewis acid.
;
_journal_issue 34
_journal_name_full 'Chemical science'
_journal_page_first 15387
_journal_page_last 15395
_journal_paper_doi 10.1039/d5sc03200h
_journal_volume 16
_journal_year 2025
_chemical_formula_moiety 'C56 H54 Cl N2 O6 Si, C24 H20 P, 3.918(C H2 Cl2) '
_chemical_formula_sum 'C83.92 H81.84 Cl8.84 N2 O6 P Si'
_chemical_formula_weight 1586.81
_chemical_properties_physical Air-sensitive
_space_group_crystal_system monoclinic
_space_group_IT_number 14
_space_group_name_Hall '-P 2ybc'
_space_group_name_H-M_alt 'P 1 21/c 1'
_atom_sites_solution_hydrogens geom
_atom_sites_solution_primary direct
_audit_creation_method
;FinalCif V137 by Daniel Kratzert, Freiburg 2024, 
https://dkratzert.de/finalcif.html
;
_audit_update_record
;
2024-11-15 deposited with the CCDC.	2025-07-23 downloaded from the CCDC.
;
_cell_angle_alpha 90
_cell_angle_beta 101.651(2)
_cell_angle_gamma 90
_cell_formula_units_Z 4
_cell_length_a 23.7594(15)
_cell_length_b 12.8395(8)
_cell_length_c 27.1540(16)
_cell_measurement_reflns_used 9042
_cell_measurement_temperature 100(2)
_cell_measurement_theta_max 25.6735
_cell_measurement_theta_min 2.2555
_cell_volume 8112.9(9)
_computing_cell_refinement 'SAINT V8.40B'
_computing_data_collection 'Bruker BIS V6.2.15/2021-03-15 and APEX4 2021.10-0'
_computing_data_reduction 'SAINT V8.40B'
_computing_structure_refinement 'SHELXL-2019/1 (Sheldrick, 2019)'
_computing_structure_solution 'SHELXT 2018/2 (Sheldrick, 2018)'
_diffrn_ambient_environment N~2~
_diffrn_ambient_temperature 100(2)
_diffrn_detector CPAD
_diffrn_detector_area_resol_mean 7.41
_diffrn_detector_type 'Bruker PHOTON III'
_diffrn_measured_fraction_theta_full 1.000
_diffrn_measured_fraction_theta_max 0.998
_diffrn_measurement_device 'four-circle diffractometer'
_diffrn_measurement_device_type 'Bruker D8 VENTURE dual wavelength Mo/Cu'
_diffrn_measurement_method '\w and \f scans'
_diffrn_measurement_specimen_support 'MiTeGen micromount'
_diffrn_radiation_monochromator 'mirror optics'
_diffrn_radiation_probe x-ray
_diffrn_radiation_type MoK\a
_diffrn_radiation_wavelength 0.71073
_diffrn_reflns_av_R_equivalents 0.0981
_diffrn_reflns_av_unetI/netI 0.0259
_diffrn_reflns_Laue_measured_fraction_full 1.000
_diffrn_reflns_Laue_measured_fraction_max 0.998
_diffrn_reflns_limit_h_max 29
_diffrn_reflns_limit_h_min -29
_diffrn_reflns_limit_k_max 16
_diffrn_reflns_limit_k_min -16
_diffrn_reflns_limit_l_max 33
_diffrn_reflns_limit_l_min -34
_diffrn_reflns_number 511533
_diffrn_reflns_point_group_measured_fraction_full 1.000
_diffrn_reflns_point_group_measured_fraction_max 0.998
_diffrn_reflns_theta_full 25.242
_diffrn_reflns_theta_max 26.468
_diffrn_reflns_theta_min 1.897
_diffrn_source 'microfocus sealed X-ray tube'
_diffrn_source_current 1.41
_diffrn_source_type 'Incoatec I\ms'
_diffrn_source_voltage 50.0
_exptl_absorpt_coefficient_mu 0.393
_exptl_absorpt_correction_T_max 0.7454
_exptl_absorpt_correction_T_min 0.6796
_exptl_absorpt_correction_type multi-scan
_exptl_absorpt_process_details
;SADABS-2016/2 - Bruker AXS area detector scaling and absorption correction: 
Krause, L., Herbst-Irmer, R., Sheldrick G.M. & Stalke D., J. Appl. Cryst. 48 
(2015) 3-10
;
_exptl_crystal_colour red
_exptl_crystal_density_diffrn 1.299
_exptl_crystal_description plate
_exptl_crystal_F_000 3307
_exptl_crystal_recrystallization_method 'Vapor diffusion of pentane into a DCM solution at -40 \%C.'
_exptl_crystal_size_max 0.22
_exptl_crystal_size_mid 0.10
_exptl_crystal_size_min 0.05
_refine_diff_density_max 0.708
_refine_diff_density_min -0.781
_refine_diff_density_rms 0.061
_refine_ls_extinction_method none
_refine_ls_goodness_of_fit_ref 1.037
_refine_ls_hydrogen_treatment constr
_refine_ls_matrix_type full
_refine_ls_number_parameters 1034
_refine_ls_number_reflns 16709
_refine_ls_number_restraints 531
_refine_ls_restrained_S_all 1.064
_refine_ls_R_factor_all 0.0672
_refine_ls_R_factor_gt 0.0507
_refine_ls_shift/su_max 0.001
_refine_ls_shift/su_mean 0.000
_refine_ls_structure_factor_coef Fsqd
_refine_ls_weighting_details 'w=1/[\s^2^(Fo^2^)+(0.0507P)^2^+12.2483P] where P=(Fo^2^+2Fc^2^)/3'
_refine_ls_weighting_scheme calc
_refine_ls_wR_factor_gt 0.1242
_refine_ls_wR_factor_ref 0.1357
_reflns_Friedel_coverage 0.000
_reflns_number_gt 13191
_reflns_number_total 16709
_reflns_threshold_expression 'I > 2\s(I)'
_cod_data_source_file d5sc03200h2.cif
_cod_data_source_block mo_lst466A_a_sq
_cod_depositor_comments 'Adding full bibliography for 1575220--1575222.cif.'
_cod_original_sg_symbol_H-M 'P 21/c'
_cod_database_code 1575222
_shelx_shelxl_version_number 2019/1
_shelx_space_group_comment
;
The symmetry employed for this shelxl refinement is uniquely defined
by the following loop, which should always be used as a source of
symmetry information in preference to the above space-group names.
They are only intended as comments.
;
_diffrn_measurement_ambient_temperature_device_make 'Oxford Cryostream 700'

loop_
_space_group_symop_operation_xyz
'x, y, z'
'-x, y+1/2, -z+1/2'
'-x, -y, -z'
'x, -y-1/2, z-1/2'

loop_
_atom_site_label
_atom_site_type_symbol
_atom_site_fract_x
_atom_site_fract_y
_atom_site_fract_z
_atom_site_U_iso_or_equiv
_atom_site_adp_type
_atom_site_occupancy
_atom_site_site_symmetry_order
_atom_site_calc_flag
_atom_site_refinement_flags_posn
_atom_site_refinement_flags_adp
_atom_site_refinement_flags_occupancy
_atom_site_disorder_assembly
_atom_site_disorder_group
P1_1 P 0.21217(3) 0.13496(5) 0.31364(2) 0.02441(13) Uani 1 1 d . . . . .
C1_1 C 0.20685(10) 0.07310(19) 0.37179(9) 0.0261(5) Uani 1 1 d . . . . .
C2_1 C 0.22691(11) 0.1275(2) 0.41663(9) 0.0300(5) Uani 1 1 d . . . . .
H2_1 H 0.241500 0.196215 0.415756 0.036 Uiso 1 1 calc R U . . .
C3_1 C 0.22534(11) 0.0804(2) 0.46223(9) 0.0324(6) Uani 1 1 d . . . . .
H3_1 H 0.238232 0.117553 0.492685 0.039 Uiso 1 1 calc R U . . .
C4_1 C 0.20509(11) -0.0203(2) 0.46367(10) 0.0330(6) Uani 1 1 d . . . . .
H4_1 H 0.204381 -0.052217 0.495112 0.040 Uiso 1 1 calc R U . . .
C5_1 C 0.18582(11) -0.0750(2) 0.41943(10) 0.0324(6) Uani 1 1 d . . . . .
H5_1 H 0.172220 -0.144346 0.420631 0.039 Uiso 1 1 calc R U . . .
C6_1 C 0.18640(10) -0.0283(2) 0.37322(10) 0.0290(5) Uani 1 1 d . . . . .
H6_1 H 0.172923 -0.065436 0.342865 0.035 Uiso 1 1 calc R U . . .
C7_1 C 0.19821(10) 0.04337(19) 0.26300(9) 0.0256(5) Uani 1 1 d . . . . .
C8_1 C 0.24230(10) 0.0075(2) 0.24011(9) 0.0270(5) Uani 1 1 d . . . . .
H8_1 H 0.280646 0.030741 0.251760 0.032 Uiso 1 1 calc R U . . .
C9_1 C 0.22976(11) -0.0618(2) 0.20047(9) 0.0289(5) Uani 1 1 d . . . . .
H9_1 H 0.259550 -0.085851 0.184679 0.035 Uiso 1 1 calc R U . . .
C10_1 C 0.17384(11) -0.0965(2) 0.18363(9) 0.0298(5) Uani 1 1 d . . . . .
H10_1 H 0.165456 -0.144650 0.156560 0.036 Uiso 1 1 calc R U . . .
C11_1 C 0.13036(11) -0.0610(2) 0.20634(10) 0.0327(6) Uani 1 1 d . . . . .
H11_1 H 0.092169 -0.085186 0.194891 0.039 Uiso 1 1 calc R U . . .
C12_1 C 0.14203(11) 0.0095(2) 0.24556(9) 0.0307(5) Uani 1 1 d . . . . .
H12_1 H 0.111861 0.034774 0.260544 0.037 Uiso 1 1 calc R U . . .
C13_1 C 0.16307(10) 0.24149(19) 0.29796(9) 0.0250(5) Uani 1 1 d . . . . .
C14_1 C 0.15106(11) 0.2775(2) 0.24827(9) 0.0292(5) Uani 1 1 d . . . . .
H14_1 H 0.165390 0.241112 0.222914 0.035 Uiso 1 1 calc R U . . .
C15_1 C 0.11815(11) 0.3664(2) 0.23634(9) 0.0320(6) Uani 1 1 d . . . . .
H15_1 H 0.110081 0.391451 0.202725 0.038 Uiso 1 1 calc R U . . .
C16_1 C 0.09699(12) 0.4189(2) 0.27326(10) 0.0357(6) Uani 1 1 d . . . . .
H16_1 H 0.074626 0.480129 0.264927 0.043 Uiso 1 1 calc R U . . .
C17_1 C 0.10832(12) 0.3825(2) 0.32241(10) 0.0360(6) Uani 1 1 d . . . . .
H17_1 H 0.093400 0.418594 0.347523 0.043 Uiso 1 1 calc R U . . .
C18_1 C 0.14129(11) 0.2938(2) 0.33497(9) 0.0313(5) Uani 1 1 d . . . . .
H18_1 H 0.148994 0.268884 0.368603 0.038 Uiso 1 1 calc R U . . .
C19_1 C 0.28399(10) 0.1848(2) 0.32127(9) 0.0281(5) Uani 1 1 d . . . . .
C20_1 C 0.29407(12) 0.2828(2) 0.30355(10) 0.0358(6) Uani 1 1 d . . . . .
H20_1 H 0.262865 0.324747 0.287326 0.043 Uiso 1 1 calc R U . . .
C21_1 C 0.35027(13) 0.3194(3) 0.30965(11) 0.0444(7) Uani 1 1 d . . . . .
H21_1 H 0.357679 0.386311 0.297420 0.053 Uiso 1 1 calc R U . . .
C22_1 C 0.39528(12) 0.2574(3) 0.33371(10) 0.0431(7) Uani 1 1 d . . . . .
H22_1 H 0.433591 0.282553 0.338388 0.052 Uiso 1 1 calc R U . . .
C23_1 C 0.38504(12) 0.1597(2) 0.35091(10) 0.0388(6) Uani 1 1 d . . . . .
H23_1 H 0.416368 0.117564 0.366767 0.047 Uiso 1 1 calc R U . . .
C24_1 C 0.32944(11) 0.1224(2) 0.34527(9) 0.0334(6) Uani 1 1 d . . . . .
H24_1 H 0.322313 0.055378 0.357536 0.040 Uiso 1 1 calc R U . . .
Cl1_2 Cl 0.81617(3) 0.22293(5) 0.43309(3) 0.03831(16) Uani 1 1 d . . . . .
Si1_2 Si 0.76822(3) 0.33875(5) 0.46186(2) 0.02454(14) Uani 1 1 d . . . . .
O1_2 O 0.74905(7) 0.25108(13) 0.50489(6) 0.0278(4) Uani 1 1 d . . . . .
N1_2 N 0.69386(8) 0.34719(16) 0.43368(7) 0.0249(4) Uani 1 1 d . . . . .
C1_2 C 0.48341(10) 0.14830(19) 0.50484(9) 0.0278(5) Uani 1 1 d . . . . .
O2_2 O 0.60876(8) 0.07384(16) 0.59770(7) 0.0375(4) Uani 1 1 d . . . . .
N2_2 N 0.80779(8) 0.41619(16) 0.51107(7) 0.0249(4) Uani 1 1 d . . . . .
C2_2 C 0.42410(11) 0.1325(2) 0.49366(10) 0.0313(5) Uani 1 1 d . . . . .
H2_2 H 0.401567 0.162461 0.464170 0.038 Uiso 1 1 calc R U . . .
O3_2 O 0.48101(7) 0.26334(15) 0.43674(7) 0.0352(4) Uani 1 1 d . . . . .
C3_2 C 0.39799(11) 0.0737(2) 0.52521(11) 0.0356(6) Uani 1 1 d . . . . .
H3_2 H 0.357638 0.062641 0.517182 0.043 Uiso 1 1 calc R U . . .
O4_2 O 0.78572(7) 0.43016(13) 0.41966(6) 0.0255(3) Uani 1 1 d . . . . .
C4_2 C 0.43074(12) 0.0304(2) 0.56891(11) 0.0357(6) Uani 1 1 d . . . . .
H4_2 H 0.412629 -0.009149 0.590875 0.043 Uiso 1 1 calc R U . . .
O5_2 O 0.91170(9) 0.76310(16) 0.57194(6) 0.0415(5) Uani 1 1 d . . . . .
C5_2 C 0.48949(11) 0.0452(2) 0.58013(10) 0.0320(5) Uani 1 1 d . . . . .
H5_2 H 0.511696 0.016076 0.609972 0.038 Uiso 1 1 calc R U . . .
O6_2 O 0.86021(9) 0.77897(15) 0.37005(6) 0.0384(4) Uani 1 1 d . . . . .
C6_2 C 0.51649(11) 0.10271(19) 0.54797(9) 0.0281(5) Uani 1 1 d . . . . .
C7_2 C 0.58024(11) 0.1138(2) 0.55979(9) 0.0290(5) Uani 1 1 d . . . . .
C8_2 C 0.60746(10) 0.17185(19) 0.52385(9) 0.0262(5) Uani 1 1 d . . . . .
C9_2 C 0.57410(10) 0.22101(19) 0.48147(9) 0.0257(5) Uani 1 1 d . . . . .
C10_2 C 0.51065(10) 0.21485(19) 0.47136(9) 0.0276(5) Uani 1 1 d . . . . .
C11_2 C 0.66732(10) 0.1785(2) 0.53246(9) 0.0281(5) Uani 1 1 d . . . . .
H11_2 H 0.690289 0.144081 0.560434 0.034 Uiso 1 1 calc R U . . .
C12_2 C 0.69252(10) 0.23538(19) 0.49996(9) 0.0258(5) Uani 1 1 d . . . . .
C13_2 C 0.65909(10) 0.28811(19) 0.45800(9) 0.0256(5) Uani 1 1 d . . . . .
C14_2 C 0.59994(10) 0.27871(19) 0.44856(9) 0.0259(5) Uani 1 1 d . . . . .
H14_2 H 0.577106 0.311229 0.419939 0.031 Uiso 1 1 calc R U . . .
C15_2 C 0.82765(9) 0.50819(19) 0.49456(8) 0.0238(5) Uani 1 1 d . . . . .
C16_2 C 0.81400(9) 0.51387(19) 0.44117(8) 0.0235(5) Uani 1 1 d . . . . .
C17_2 C 0.66693(9) 0.41129(19) 0.39232(9) 0.0248(5) Uani 1 1 d . . . . .
C18_2 C 0.67127(10) 0.51918(19) 0.39610(9) 0.0255(5) Uani 1 1 d . . . . .
H18_2 H 0.690910 0.550081 0.426535 0.031 Uiso 1 1 calc R U . . .
C19_2 C 0.64701(10) 0.5823(2) 0.35555(9) 0.0270(5) Uani 1 1 d . . . . .
C20_2 C 0.61555(10) 0.5343(2) 0.31236(9) 0.0296(5) Uani 1 1 d . . . . .
H20_2 H 0.598419 0.576654 0.284690 0.035 Uiso 1 1 calc R U . . .
C21_2 C 0.60844(10) 0.4270(2) 0.30843(9) 0.0288(5) Uani 1 1 d . . . . .
C22_2 C 0.63588(10) 0.3653(2) 0.34879(9) 0.0262(5) Uani 1 1 d . . . . .
H22_2 H 0.633268 0.291551 0.346412 0.031 Uiso 1 1 calc R U . . .
C23_2 C 0.82412(10) 0.38874(19) 0.56352(8) 0.0247(5) Uani 1 1 d . . . . .
C24_2 C 0.88042(10) 0.35818(19) 0.58283(9) 0.0268(5) Uani 1 1 d . . . . .
H24_2 H 0.908008 0.359196 0.561921 0.032 Uiso 1 1 calc R U . . .
C25_2 C 0.89659(10) 0.32597(19) 0.63290(9) 0.0267(5) Uani 1 1 d . . . . .
C26_2 C 0.85516(10) 0.32597(19) 0.66230(9) 0.0264(5) Uani 1 1 d . . . . .
H26_2 H 0.865761 0.304128 0.696340 0.032 Uiso 1 1 calc R U . . .
C27_2 C 0.79851(10) 0.35681(19) 0.64381(9) 0.0266(5) Uani 1 1 d . . . . .
C28_2 C 0.78361(10) 0.38889(19) 0.59370(9) 0.0267(5) Uani 1 1 d . . . . .
H28_2 H 0.745435 0.410947 0.580250 0.032 Uiso 1 1 calc R U . . .
C29_2 C 0.85504(10) 0.5911(2) 0.52187(8) 0.0256(5) Uani 1 1 d . . . . .
H29_2 H 0.864321 0.588289 0.557555 0.031 Uiso 1 1 calc R U . . .
C30_2 C 0.86897(10) 0.6794(2) 0.49646(8) 0.0253(5) Uani 1 1 d . . . . .
C31_2 C 0.85627(10) 0.68329(19) 0.44348(8) 0.0237(5) Uani 1 1 d . . . . .
C32_2 C 0.82897(10) 0.59859(19) 0.41595(8) 0.0249(5) Uani 1 1 d . . . . .
H32_2 H 0.820939 0.599938 0.380232 0.030 Uiso 1 1 calc R U . . .
C33_2 C 0.65562(11) 0.7008(2) 0.35648(10) 0.0319(6) Uani 1 1 d . . . . .
C34_2 C 0.59860(13) 0.7573(3) 0.33693(13) 0.0483(8) Uani 1 1 d . . . . .
H34A_2 H 0.604834 0.832763 0.339404 0.072 Uiso 1 1 calc R U . . .
H34B_2 H 0.570578 0.737146 0.357174 0.072 Uiso 1 1 calc R U . . .
H34C_2 H 0.583969 0.738209 0.301735 0.072 Uiso 1 1 calc R U . . .
C35_2 C 0.57271(11) 0.3750(2) 0.26128(9) 0.0355(6) Uani 1 1 d . . . . .
C36_2 C 0.61270(15) 0.3242(4) 0.23179(13) 0.0665(11) Uani 1 1 d . . . . .
H36A_2 H 0.590111 0.290499 0.201850 0.100 Uiso 1 1 calc R U . . .
H36B_2 H 0.636252 0.271998 0.252821 0.100 Uiso 1 1 calc R U . . .
H36C_2 H 0.637700 0.377260 0.221540 0.100 Uiso 1 1 calc R U . . .
C43_2 C 0.89713(10) 0.7681(2) 0.52581(9) 0.0296(5) Uani 1 1 d . . . . .
C44_2 C 0.90684(10) 0.8646(2) 0.49884(9) 0.0268(5) Uani 1 1 d . . . . .
C45_2 C 0.89470(10) 0.86789(19) 0.44607(9) 0.0262(5) Uani 1 1 d . . . . .
C46_2 C 0.86990(10) 0.7761(2) 0.41631(9) 0.0275(5) Uani 1 1 d . . . . .
C47_2 C 0.68060(13) 0.7418(2) 0.40934(10) 0.0381(6) Uani 1 1 d . . . . .
H47A_2 H 0.719167 0.712931 0.421023 0.057 Uiso 1 1 calc R U . . .
H47B_2 H 0.655761 0.720733 0.432345 0.057 Uiso 1 1 calc R U . . .
H47C_2 H 0.682840 0.817970 0.408477 0.057 Uiso 1 1 calc R U . . .
C48_2 C 0.69736(13) 0.7272(2) 0.32197(11) 0.0420(7) Uani 1 1 d . . . . .
H48A_2 H 0.681683 0.701806 0.287925 0.063 Uiso 1 1 calc R U . . .
H48B_2 H 0.734516 0.693764 0.334798 0.063 Uiso 1 1 calc R U . . .
H48C_2 H 0.702567 0.802828 0.321134 0.063 Uiso 1 1 calc R U . . .
C49_2 C 0.53222(14) 0.2937(3) 0.27710(12) 0.0557(9) Uani 1 1 d . . . . .
H49A_2 H 0.509721 0.260113 0.247077 0.084 Uiso 1 1 calc R U . . .
H49B_2 H 0.506203 0.328149 0.295744 0.084 Uiso 1 1 calc R U . . .
H49C_2 H 0.554950 0.241091 0.298546 0.084 Uiso 1 1 calc R U . . .
C50_2 C 0.53463(16) 0.4538(3) 0.22727(12) 0.0606(10) Uani 1 1 d . . . . .
H50A_2 H 0.558950 0.503925 0.214040 0.091 Uiso 1 1 calc R U . . .
H50B_2 H 0.510441 0.490898 0.246789 0.091 Uiso 1 1 calc R U . . .
H50C_2 H 0.510181 0.417009 0.199280 0.091 Uiso 1 1 calc R U . . .
C55_2 C 0.92716(11) 0.9535(2) 0.52604(10) 0.0325(6) Uani 1 1 d . . . . .
H55_2 H 0.935224 0.951622 0.561750 0.039 Uiso 1 1 calc R U . . .
C56_2 C 0.93568(11) 1.0446(2) 0.50127(10) 0.0352(6) Uani 1 1 d . . . . .
H56_2 H 0.949136 1.105242 0.520002 0.042 Uiso 1 1 calc R U . . .
C57_2 C 0.92459(11) 1.0474(2) 0.44914(10) 0.0330(6) Uani 1 1 d . . . . .
H57_2 H 0.930981 1.109731 0.432257 0.040 Uiso 1 1 calc R U . . .
C58_2 C 0.90429(11) 0.9598(2) 0.42169(9) 0.0299(5) Uani 1 1 d . . . . .
H58_2 H 0.896825 0.962142 0.385995 0.036 Uiso 1 1 calc R U . . .
Cl1_4 Cl 0.48197(4) 0.36223(7) 0.56750(3) 0.0556(2) Uani 1 1 d . . . . .
C1_4 C 0.48927(13) 0.4799(2) 0.60125(12) 0.0430(7) Uani 1 1 d . . . . .
H1A_4 H 0.452280 0.497822 0.610613 0.052 Uiso 1 1 calc R U . . .
H1B_4 H 0.499212 0.536538 0.579774 0.052 Uiso 1 1 calc R U . . .
Cl2_4 Cl 0.54314(4) 0.46928(8) 0.65586(4) 0.0677(3) Uani 1 1 d . . . . .
Cl1_5 Cl 0.29767(4) 0.37388(7) 0.45824(4) 0.0636(3) Uani 1 1 d . . . . .
C1_5 C 0.36838(16) 0.3992(3) 0.45190(17) 0.0700(12) Uani 1 1 d . . . . .
H1A_5 H 0.394710 0.349520 0.472920 0.084 Uiso 1 1 calc R U . . .
H1B_5 H 0.371474 0.388437 0.416447 0.084 Uiso 1 1 calc R U . . .
Cl2_5 Cl 0.38918(4) 0.52569(7) 0.46981(4) 0.0597(2) Uani 1 1 d . . . . .
C1_10 C 0.75414(11) 0.3546(2) 0.67758(9) 0.0319(5) Uani 0.451(5) 1 d D U P A 1
C2_10 C 0.7367(3) 0.4691(5) 0.6824(2) 0.0412(15) Uani 0.451(5) 1 d D U P A 1
H2A_10 H 0.721318 0.497574 0.648926 0.062 Uiso 0.451(5) 1 calc R U P A 1
H2B_10 H 0.770480 0.509497 0.698438 0.062 Uiso 0.451(5) 1 calc R U P A 1
H2C_10 H 0.707309 0.473093 0.702977 0.062 Uiso 0.451(5) 1 calc R U P A 1
C3_10 C 0.6987(3) 0.2955(6) 0.6497(2) 0.0456(18) Uani 0.451(5) 1 d D U P A 1
H3A_10 H 0.684652 0.327674 0.616763 0.068 Uiso 0.451(5) 1 calc R U P A 1
H3B_10 H 0.668881 0.299749 0.669801 0.068 Uiso 0.451(5) 1 calc R U P A 1
H3C_10 H 0.708100 0.222254 0.645091 0.068 Uiso 0.451(5) 1 calc R U P A 1
C4_10 C 0.7744(3) 0.3053(6) 0.7275(2) 0.0496(19) Uani 0.451(5) 1 d D U P A 1
H4A_10 H 0.786894 0.233857 0.722953 0.074 Uiso 0.451(5) 1 calc R U P A 1
H4B_10 H 0.742895 0.304143 0.745953 0.074 Uiso 0.451(5) 1 calc R U P A 1
H4C_10 H 0.806605 0.345382 0.746615 0.074 Uiso 0.451(5) 1 calc R U P A 1
C1_11 C 0.75414(11) 0.3546(2) 0.67758(9) 0.0319(5) Uani 0.549(5) 1 d D U P A 2
C2_11 C 0.6954(2) 0.3900(4) 0.65317(19) 0.0376(13) Uani 0.549(5) 1 d D U P A 2
H2A_11 H 0.697282 0.461594 0.641148 0.056 Uiso 0.549(5) 1 calc R U P A 2
H2B_11 H 0.670229 0.387285 0.677616 0.056 Uiso 0.549(5) 1 calc R U P A 2
H2C_11 H 0.680116 0.344279 0.624699 0.056 Uiso 0.549(5) 1 calc R U P A 2
C3_11 C 0.7512(2) 0.2411(4) 0.6967(2) 0.0433(14) Uani 0.549(5) 1 d D U P A 2
H3A_11 H 0.736238 0.195239 0.668268 0.065 Uiso 0.549(5) 1 calc R U P A 2
H3B_11 H 0.725675 0.238488 0.720929 0.065 Uiso 0.549(5) 1 calc R U P A 2
H3C_11 H 0.789749 0.218135 0.713125 0.065 Uiso 0.549(5) 1 calc R U P A 2
C4_11 C 0.7764(2) 0.4248(5) 0.72499(19) 0.0441(14) Uani 0.549(5) 1 d D U P A 2
H4A_11 H 0.783446 0.495475 0.714081 0.066 Uiso 0.549(5) 1 calc R U P A 2
H4B_11 H 0.812137 0.395613 0.744435 0.066 Uiso 0.549(5) 1 calc R U P A 2
H4C_11 H 0.747325 0.426958 0.745981 0.066 Uiso 0.549(5) 1 calc R U P A 2
C1_12 C 0.95819(11) 0.2884(2) 0.65383(10) 0.0349(6) Uani 0.653(6) 1 d D U P B 1
C2_12 C 0.9667(2) 0.2413(5) 0.70456(16) 0.0512(16) Uani 0.653(6) 1 d D U P B 1
H2A_12 H 0.942408 0.179253 0.703401 0.077 Uiso 0.653(6) 1 calc R U P B 1
H2B_12 H 0.956125 0.291880 0.728167 0.077 Uiso 0.653(6) 1 calc R U P B 1
H2C_12 H 1.007086 0.221580 0.715695 0.077 Uiso 0.653(6) 1 calc R U P B 1
C3_12 C 0.99974(18) 0.3867(4) 0.6576(2) 0.0491(14) Uani 0.653(6) 1 d D U P B 1
H3A_12 H 0.994760 0.420465 0.624621 0.074 Uiso 0.653(6) 1 calc R U P B 1
H3B_12 H 1.039709 0.363912 0.668265 0.074 Uiso 0.653(6) 1 calc R U P B 1
H3C_12 H 0.990299 0.436191 0.682172 0.074 Uiso 0.653(6) 1 calc R U P B 1
C4_12 C 0.9783(2) 0.2146(4) 0.61669(17) 0.0332(11) Uani 0.653(6) 1 d D U P B 1
H4A_12 H 0.976587 0.250435 0.584568 0.050 Uiso 0.653(6) 1 calc R U P B 1
H4B_12 H 0.953288 0.153174 0.611431 0.050 Uiso 0.653(6) 1 calc R U P B 1
H4C_12 H 1.017925 0.192746 0.630271 0.050 Uiso 0.653(6) 1 calc R U P B 1
C1_13 C 0.95819(11) 0.2884(2) 0.65383(10) 0.0349(6) Uani 0.347(6) 1 d D U P B 2
C2_13 C 0.9931(5) 0.2667(11) 0.6159(4) 0.051(3) Uani 0.347(6) 1 d D U P B 2
H2A_13 H 0.971988 0.219829 0.590243 0.077 Uiso 0.347(6) 1 calc R U P B 2
H2B_13 H 1.029335 0.233873 0.632222 0.077 Uiso 0.347(6) 1 calc R U P B 2
H2C_13 H 1.001274 0.332160 0.600147 0.077 Uiso 0.347(6) 1 calc R U P B 2
C3_13 C 0.9501(4) 0.1787(7) 0.6820(4) 0.050(3) Uani 0.347(6) 1 d D U P B 2
H3A_13 H 0.933535 0.126431 0.656943 0.076 Uiso 0.347(6) 1 calc R U P B 2
H3B_13 H 0.924388 0.189339 0.705598 0.076 Uiso 0.347(6) 1 calc R U P B 2
H3C_13 H 0.987593 0.154371 0.700448 0.076 Uiso 0.347(6) 1 calc R U P B 2
C4_13 C 0.9863(3) 0.3576(6) 0.6964(3) 0.034(2) Uani 0.347(6) 1 d D U P B 2
H4A_13 H 0.989191 0.428533 0.683900 0.051 Uiso 0.347(6) 1 calc R U P B 2
H4B_13 H 1.024845 0.331146 0.710678 0.051 Uiso 0.347(6) 1 calc R U P B 2
H4C_13 H 0.963167 0.358120 0.722516 0.051 Uiso 0.347(6) 1 calc R U P B 2
Cl1_14 Cl 1.08152(3) 0.83100(7) 0.67641(3) 0.04922(19) Uani 1 1 d D U . . .
Cl2_14 Cl 0.97447(4) 0.93974(8) 0.67498(3) 0.0600(2) Uani 1 1 d D U . . .
C1_14 C 1.00617(12) 0.8206(3) 0.66434(12) 0.0498(8) Uani 1 1 d D U . . .
H1A_14 H 0.992137 0.798901 0.629004 0.060 Uiso 1 1 calc R U . . .
H1B_14 H 0.994780 0.766491 0.686409 0.060 Uiso 1 1 calc R U . . .
Cl1_15 Cl 0.76186(8) 0.99195(15) 0.35911(12) 0.1113(10) Uani 0.747(3) 1 d D U P C 1
Cl2_15 Cl 0.64620(5) 1.05603(9) 0.31438(5) 0.0571(4) Uani 0.747(3) 1 d D U P C 1
C1_15 C 0.7114(2) 1.0915(4) 0.3535(2) 0.0737(14) Uani 0.747(3) 1 d D U P C 1
H1A_15 H 0.726797 1.154124 0.339552 0.088 Uiso 0.747(3) 1 calc R U P C 1
H1B_15 H 0.704488 1.109355 0.387213 0.088 Uiso 0.747(3) 1 calc R U P C 1
Cl1_16 Cl 0.7684(3) 1.0184(6) 0.3227(3) 0.0701(17) Uani 0.171(3) 1 d D U P D 2
Cl2_16 Cl 0.7006(2) 1.0493(4) 0.4008(2) 0.0578(16) Uani 0.171(3) 1 d D U P D 2
C1_16 C 0.7622(10) 0.992(3) 0.3858(6) 0.079(3) Uani 0.171(3) 1 d D U P D 2
H1A_16 H 0.760544 0.915468 0.390509 0.094 Uiso 0.171(3) 1 calc R U P D 2
H1B_16 H 0.796756 1.018325 0.409016 0.094 Uiso 0.171(3) 1 calc R U P D 2

loop_
_atom_site_aniso_label
_atom_site_aniso_U_11
_atom_site_aniso_U_22
_atom_site_aniso_U_33
_atom_site_aniso_U_23
_atom_site_aniso_U_13
_atom_site_aniso_U_12
P1_1 0.0229(3) 0.0276(3) 0.0207(3) 0.0012(2) -0.0004(2) 0.0002(2)
C1_1 0.0208(11) 0.0312(13) 0.0246(12) 0.0027(10) 0.0003(9) 0.0046(9)
C2_1 0.0281(12) 0.0327(13) 0.0271(12) 0.0013(10) 0.0002(10) 0.0001(10)
C3_1 0.0285(13) 0.0427(15) 0.0234(12) 0.0031(11) -0.0011(10) 0.0040(11)
C4_1 0.0269(12) 0.0431(15) 0.0280(13) 0.0129(11) 0.0032(10) 0.0073(11)
C5_1 0.0253(12) 0.0335(14) 0.0367(14) 0.0098(11) 0.0022(10) 0.0034(10)
C6_1 0.0237(12) 0.0306(13) 0.0303(12) 0.0031(10) -0.0005(10) 0.0027(10)
C7_1 0.0273(12) 0.0269(12) 0.0209(11) 0.0015(9) 0.0009(9) 0.0008(10)
C8_1 0.0235(11) 0.0311(13) 0.0251(12) 0.0047(10) 0.0020(9) 0.0016(10)
C9_1 0.0307(13) 0.0313(13) 0.0247(12) 0.0048(10) 0.0058(10) 0.0029(10)
C10_1 0.0351(13) 0.0282(13) 0.0247(12) 0.0001(10) 0.0025(10) -0.0001(10)
C11_1 0.0279(13) 0.0351(14) 0.0329(13) -0.0028(11) 0.0010(10) -0.0029(11)
C12_1 0.0255(12) 0.0355(14) 0.0298(13) -0.0040(11) 0.0029(10) 0.0015(10)
C13_1 0.0241(11) 0.0257(12) 0.0226(11) 0.0020(9) -0.0014(9) -0.0001(9)
C14_1 0.0314(13) 0.0330(13) 0.0207(11) -0.0001(10) -0.0007(9) 0.0009(10)
C15_1 0.0365(14) 0.0339(14) 0.0213(11) 0.0028(10) -0.0047(10) 0.0009(11)
C16_1 0.0394(15) 0.0317(14) 0.0317(13) 0.0017(11) -0.0031(11) 0.0070(11)
C17_1 0.0447(16) 0.0352(14) 0.0268(13) -0.0012(11) 0.0038(11) 0.0086(12)
C18_1 0.0339(13) 0.0350(14) 0.0230(12) 0.0017(10) 0.0010(10) 0.0034(11)
C19_1 0.0241(12) 0.0366(14) 0.0217(11) -0.0017(10) -0.0002(9) -0.0039(10)
C20_1 0.0335(14) 0.0416(15) 0.0283(13) 0.0017(11) -0.0034(11) -0.0090(12)
C21_1 0.0412(16) 0.0539(18) 0.0335(15) 0.0055(13) -0.0037(12) -0.0198(14)
C22_1 0.0293(14) 0.069(2) 0.0296(14) -0.0059(14) 0.0019(11) -0.0162(14)
C23_1 0.0273(13) 0.0545(18) 0.0323(14) -0.0033(13) 0.0005(11) 0.0009(12)
C24_1 0.0296(13) 0.0410(15) 0.0274(13) -0.0007(11) 0.0003(10) 0.0004(11)
Cl1_2 0.0412(4) 0.0332(3) 0.0424(4) 0.0047(3) 0.0130(3) 0.0089(3)
Si1_2 0.0196(3) 0.0286(3) 0.0227(3) 0.0031(3) -0.0019(2) 0.0002(3)
O1_2 0.0196(8) 0.0316(9) 0.0294(9) 0.0067(7) -0.0017(7) -0.0003(7)
N1_2 0.0204(9) 0.0283(10) 0.0230(10) 0.0036(8) -0.0023(8) 0.0001(8)
C1_2 0.0252(12) 0.0271(12) 0.0302(12) -0.0054(10) 0.0034(10) -0.0012(10)
O2_2 0.0312(10) 0.0453(11) 0.0331(10) 0.0113(9) -0.0001(8) -0.0025(8)
N2_2 0.0193(9) 0.0324(11) 0.0203(9) 0.0048(8) -0.0021(7) -0.0009(8)
C2_2 0.0257(12) 0.0319(13) 0.0347(13) -0.0046(11) 0.0022(10) 0.0016(10)
O3_2 0.0238(9) 0.0430(11) 0.0342(10) 0.0079(8) -0.0052(7) -0.0005(8)
C3_2 0.0256(13) 0.0377(15) 0.0443(15) -0.0083(12) 0.0089(11) -0.0008(11)
O4_2 0.0235(8) 0.0300(9) 0.0207(8) 0.0011(7) -0.0013(6) -0.0013(7)
C4_2 0.0352(14) 0.0366(14) 0.0388(14) -0.0030(12) 0.0158(12) -0.0018(11)
O5_2 0.0522(12) 0.0506(12) 0.0179(8) -0.0022(8) -0.0017(8) -0.0175(10)
C5_2 0.0329(13) 0.0321(13) 0.0314(13) -0.0010(11) 0.0075(11) 0.0027(11)
O6_2 0.0547(12) 0.0390(11) 0.0189(9) 0.0012(8) 0.0015(8) -0.0103(9)
C6_2 0.0278(12) 0.0272(12) 0.0285(12) -0.0033(10) 0.0037(10) 0.0001(10)
C7_2 0.0282(12) 0.0284(13) 0.0287(12) 0.0021(10) 0.0016(10) 0.0002(10)
C8_2 0.0253(12) 0.0259(12) 0.0254(12) 0.0010(10) 0.0000(9) -0.0015(9)
C9_2 0.0240(12) 0.0253(12) 0.0251(12) -0.0013(9) -0.0017(9) -0.0009(9)
C10_2 0.0247(12) 0.0290(12) 0.0267(12) -0.0031(10) -0.0008(9) -0.0021(10)
C11_2 0.0245(12) 0.0300(13) 0.0269(12) 0.0038(10) -0.0020(9) 0.0010(10)
C12_2 0.0216(11) 0.0267(12) 0.0257(12) 0.0009(10) -0.0028(9) 0.0004(9)
C13_2 0.0252(12) 0.0260(12) 0.0231(11) -0.0007(9) -0.0009(9) -0.0009(9)
C14_2 0.0226(11) 0.0281(12) 0.0236(11) 0.0008(9) -0.0036(9) 0.0010(9)
C15_2 0.0161(10) 0.0321(12) 0.0216(11) 0.0048(9) 0.0001(8) 0.0024(9)
C16_2 0.0172(10) 0.0292(12) 0.0221(11) -0.0026(9) -0.0006(8) 0.0024(9)
C17_2 0.0177(10) 0.0322(13) 0.0225(11) 0.0032(10) -0.0013(9) 0.0023(9)
C18_2 0.0207(11) 0.0311(13) 0.0225(11) -0.0007(10) -0.0008(9) 0.0022(9)
C19_2 0.0208(11) 0.0332(13) 0.0261(12) 0.0028(10) 0.0025(9) 0.0042(10)
C20_2 0.0228(12) 0.0418(14) 0.0216(11) 0.0081(10) -0.0014(9) 0.0031(10)
C21_2 0.0223(11) 0.0429(15) 0.0192(11) -0.0004(10) -0.0007(9) -0.0029(10)
C22_2 0.0212(11) 0.0314(13) 0.0245(11) -0.0032(10) 0.0008(9) -0.0018(10)
C23_2 0.0213(11) 0.0297(12) 0.0203(11) 0.0037(9) -0.0028(9) -0.0004(9)
C24_2 0.0219(11) 0.0325(13) 0.0237(11) 0.0003(10) -0.0010(9) 0.0011(10)
C25_2 0.0229(11) 0.0287(12) 0.0240(11) -0.0018(10) -0.0062(9) 0.0040(10)
C26_2 0.0281(12) 0.0283(12) 0.0200(11) 0.0032(9) -0.0017(9) 0.0020(10)
C27_2 0.0252(12) 0.0277(12) 0.0255(12) 0.0038(10) 0.0018(9) 0.0002(10)
C28_2 0.0203(11) 0.0302(13) 0.0271(12) 0.0047(10) -0.0013(9) 0.0008(9)
C29_2 0.0206(11) 0.0371(13) 0.0170(10) 0.0011(10) -0.0013(8) -0.0006(10)
C30_2 0.0195(11) 0.0344(13) 0.0199(11) 0.0003(10) -0.0007(9) 0.0005(9)
C31_2 0.0200(11) 0.0306(12) 0.0191(11) 0.0016(9) 0.0003(8) 0.0004(9)
C32_2 0.0228(11) 0.0319(13) 0.0179(11) 0.0004(9) -0.0008(9) 0.0017(9)
C33_2 0.0314(13) 0.0312(13) 0.0317(13) 0.0040(11) 0.0026(10) 0.0072(11)
C34_2 0.0422(17) 0.0416(17) 0.0562(19) 0.0084(14) -0.0019(14) 0.0155(14)
C35_2 0.0266(13) 0.0539(17) 0.0227(12) -0.0034(12) -0.0026(10) -0.0078(12)
C36_2 0.0447(19) 0.107(3) 0.0461(19) -0.036(2) 0.0050(15) -0.012(2)
C43_2 0.0270(12) 0.0385(14) 0.0215(12) -0.0010(10) 0.0007(9) -0.0045(10)
C44_2 0.0211(11) 0.0353(13) 0.0233(11) -0.0024(10) 0.0028(9) -0.0015(10)
C45_2 0.0227(11) 0.0306(13) 0.0244(11) -0.0009(10) 0.0029(9) 0.0011(10)
C46_2 0.0274(12) 0.0331(13) 0.0205(11) 0.0010(10) 0.0014(9) -0.0005(10)
C47_2 0.0442(16) 0.0304(14) 0.0383(15) -0.0008(12) 0.0053(12) 0.0031(12)
C48_2 0.0499(17) 0.0346(15) 0.0439(16) 0.0061(12) 0.0149(13) -0.0001(13)
C49_2 0.0434(18) 0.076(2) 0.0427(17) -0.0006(17) -0.0041(14) -0.0214(17)
C50_2 0.056(2) 0.080(3) 0.0340(16) 0.0032(16) -0.0197(14) -0.0059(18)
C55_2 0.0296(13) 0.0416(15) 0.0255(12) -0.0055(11) 0.0034(10) -0.0031(11)
C56_2 0.0337(14) 0.0351(14) 0.0360(14) -0.0086(11) 0.0053(11) -0.0040(11)
C57_2 0.0332(13) 0.0310(13) 0.0345(14) -0.0002(11) 0.0063(11) 0.0012(11)
C58_2 0.0287(12) 0.0340(13) 0.0261(12) -0.0005(10) 0.0031(10) 0.0021(10)
Cl1_4 0.0610(5) 0.0500(5) 0.0569(5) -0.0172(4) 0.0148(4) -0.0054(4)
C1_4 0.0361(15) 0.0365(15) 0.0569(18) -0.0059(14) 0.0104(13) 0.0018(12)
Cl2_4 0.0476(5) 0.0715(6) 0.0752(6) -0.0227(5) -0.0081(4) -0.0028(4)
Cl1_5 0.0655(5) 0.0501(5) 0.0628(5) 0.0086(4) -0.0164(4) -0.0157(4)
C1_5 0.053(2) 0.059(2) 0.089(3) -0.039(2) -0.0082(19) 0.0129(17)
Cl2_5 0.0544(5) 0.0487(5) 0.0727(6) 0.0007(4) 0.0048(4) -0.0073(4)
C1_10 0.0296(12) 0.0381(14) 0.0286(12) 0.0045(11) 0.0074(10) -0.0006(10)
C2_10 0.040(3) 0.048(3) 0.038(3) 0.003(3) 0.014(3) -0.001(3)
C3_10 0.042(3) 0.060(4) 0.035(3) 0.003(3) 0.009(3) -0.016(3)
C4_10 0.042(4) 0.072(5) 0.036(3) 0.021(3) 0.009(3) 0.003(3)
C1_11 0.0296(12) 0.0381(14) 0.0286(12) 0.0045(11) 0.0074(10) -0.0006(10)
C2_11 0.032(2) 0.048(3) 0.035(3) 0.006(2) 0.0112(19) 0.004(2)
C3_11 0.040(3) 0.043(3) 0.052(3) 0.015(2) 0.021(3) 0.005(2)
C4_11 0.037(3) 0.064(4) 0.033(3) -0.010(2) 0.009(2) 0.003(2)
C1_12 0.0260(12) 0.0416(14) 0.0315(13) -0.0070(11) -0.0077(10) 0.0106(11)
C2_12 0.040(3) 0.081(4) 0.029(2) 0.006(2) -0.0022(18) 0.032(3)
C3_12 0.024(2) 0.048(3) 0.068(3) -0.017(2) -0.007(2) 0.0034(18)
C4_12 0.030(2) 0.039(3) 0.029(2) -0.001(2) 0.0003(17) 0.011(2)
C1_13 0.0260(12) 0.0416(14) 0.0315(13) -0.0070(11) -0.0077(10) 0.0106(11)
C2_13 0.034(5) 0.069(7) 0.045(4) 0.000(5) -0.003(4) 0.022(5)
C3_13 0.027(4) 0.042(4) 0.072(6) 0.013(4) -0.014(4) 0.005(3)
C4_13 0.026(4) 0.043(4) 0.027(4) 0.001(3) -0.007(3) 0.003(3)
Cl1_14 0.0391(4) 0.0578(5) 0.0476(4) 0.0076(4) 0.0013(3) 0.0052(3)
Cl2_14 0.0457(4) 0.0898(7) 0.0404(4) -0.0067(4) -0.0011(3) 0.0168(4)
C1_14 0.0373(16) 0.061(2) 0.0444(17) -0.0036(15) -0.0074(13) -0.0055(14)
Cl1_15 0.0650(10) 0.0500(8) 0.191(3) -0.0103(15) -0.0394(14) 0.0053(7)
Cl2_15 0.0458(6) 0.0474(6) 0.0706(8) 0.0056(5) -0.0059(5) -0.0049(5)
C1_15 0.052(2) 0.055(2) 0.102(3) -0.007(2) -0.014(2) -0.002(2)
Cl1_16 0.065(3) 0.070(3) 0.076(3) 0.016(3) 0.016(3) 0.002(3)
Cl2_16 0.039(2) 0.045(3) 0.094(4) -0.011(2) 0.026(2) -0.0105(19)
C1_16 0.060(5) 0.056(5) 0.113(5) -0.003(5) 0.000(5) -0.007(5)

loop_
_atom_type_symbol
_atom_type_description
_atom_type_scat_dispersion_real
_atom_type_scat_dispersion_imag
_atom_type_scat_source
C C 0.0033 0.0016 'International Tables Vol C Tables 4.2.6.8 and 6.1.1.4'
H H 0.0000 0.0000 'International Tables Vol C Tables 4.2.6.8 and 6.1.1.4'
Cl Cl 0.1484 0.1585 'International Tables Vol C Tables 4.2.6.8 and 6.1.1.4'
N N 0.0061 0.0033 'International Tables Vol C Tables 4.2.6.8 and 6.1.1.4'
O O 0.0106 0.0060 'International Tables Vol C Tables 4.2.6.8 and 6.1.1.4'
P P 0.1023 0.0942 'International Tables Vol C Tables 4.2.6.8 and 6.1.1.4'
Si Si 0.0817 0.0704 'International Tables Vol C Tables 4.2.6.8 and 6.1.1.4'

loop_
_geom_angle_atom_site_label_1
_geom_angle_atom_site_label_2
_geom_angle_atom_site_label_3
_geom_angle
_geom_angle_site_symmetry_1
_geom_angle_site_symmetry_3
_geom_angle_publ_flag
C7_1 P1_1 C13_1 107.96(11) . . ?
C7_1 P1_1 C1_1 110.51(12) . . ?
C13_1 P1_1 C1_1 112.87(11) . . ?
C7_1 P1_1 C19_1 110.34(12) . . ?
C13_1 P1_1 C19_1 108.25(12) . . ?
C1_1 P1_1 C19_1 106.90(11) . . ?
C6_1 C1_1 C2_1 120.1(2) . . ?
C6_1 C1_1 P1_1 121.68(19) . . ?
C2_1 C1_1 P1_1 118.15(19) . . ?
C3_1 C2_1 C1_1 119.6(2) . . ?
C3_1 C2_1 H2_1 120.2 . . ?
C1_1 C2_1 H2_1 120.2 . . ?
C4_1 C3_1 C2_1 120.4(2) . . ?
C4_1 C3_1 H3_1 119.8 . . ?
C2_1 C3_1 H3_1 119.8 . . ?
C3_1 C4_1 C5_1 120.3(2) . . ?
C3_1 C4_1 H4_1 119.8 . . ?
C5_1 C4_1 H4_1 119.8 . . ?
C4_1 C5_1 C6_1 120.1(3) . . ?
C4_1 C5_1 H5_1 120.0 . . ?
C6_1 C5_1 H5_1 120.0 . . ?
C5_1 C6_1 C1_1 119.6(2) . . ?
C5_1 C6_1 H6_1 120.2 . . ?
C1_1 C6_1 H6_1 120.2 . . ?
C12_1 C7_1 C8_1 119.9(2) . . ?
C12_1 C7_1 P1_1 118.87(19) . . ?
C8_1 C7_1 P1_1 121.22(18) . . ?
C9_1 C8_1 C7_1 119.7(2) . . ?
C9_1 C8_1 H8_1 120.2 . . ?
C7_1 C8_1 H8_1 120.2 . . ?
C8_1 C9_1 C10_1 120.3(2) . . ?
C8_1 C9_1 H9_1 119.8 . . ?
C10_1 C9_1 H9_1 119.8 . . ?
C11_1 C10_1 C9_1 119.9(2) . . ?
C11_1 C10_1 H10_1 120.1 . . ?
C9_1 C10_1 H10_1 120.1 . . ?
C12_1 C11_1 C10_1 120.5(2) . . ?
C12_1 C11_1 H11_1 119.7 . . ?
C10_1 C11_1 H11_1 119.7 . . ?
C11_1 C12_1 C7_1 119.7(2) . . ?
C11_1 C12_1 H12_1 120.1 . . ?
C7_1 C12_1 H12_1 120.1 . . ?
C18_1 C13_1 C14_1 120.2(2) . . ?
C18_1 C13_1 P1_1 121.04(18) . . ?
C14_1 C13_1 P1_1 118.48(19) . . ?
C15_1 C14_1 C13_1 119.5(2) . . ?
C15_1 C14_1 H14_1 120.2 . . ?
C13_1 C14_1 H14_1 120.2 . . ?
C16_1 C15_1 C14_1 120.2(2) . . ?
C16_1 C15_1 H15_1 119.9 . . ?
C14_1 C15_1 H15_1 119.9 . . ?
C15_1 C16_1 C17_1 120.3(2) . . ?
C15_1 C16_1 H16_1 119.9 . . ?
C17_1 C16_1 H16_1 119.9 . . ?
C18_1 C17_1 C16_1 120.2(3) . . ?
C18_1 C17_1 H17_1 119.9 . . ?
C16_1 C17_1 H17_1 119.9 . . ?
C17_1 C18_1 C13_1 119.5(2) . . ?
C17_1 C18_1 H18_1 120.2 . . ?
C13_1 C18_1 H18_1 120.2 . . ?
C20_1 C19_1 C24_1 120.8(2) . . ?
C20_1 C19_1 P1_1 120.7(2) . . ?
C24_1 C19_1 P1_1 118.4(2) . . ?
C19_1 C20_1 C21_1 119.6(3) . . ?
C19_1 C20_1 H20_1 120.2 . . ?
C21_1 C20_1 H20_1 120.2 . . ?
C22_1 C21_1 C20_1 119.4(3) . . ?
C22_1 C21_1 H21_1 120.3 . . ?
C20_1 C21_1 H21_1 120.3 . . ?
C23_1 C22_1 C21_1 120.7(3) . . ?
C23_1 C22_1 H22_1 119.6 . . ?
C21_1 C22_1 H22_1 119.6 . . ?
C22_1 C23_1 C24_1 120.5(3) . . ?
C22_1 C23_1 H23_1 119.7 . . ?
C24_1 C23_1 H23_1 119.7 . . ?
C23_1 C24_1 C19_1 118.9(3) . . ?
C23_1 C24_1 H24_1 120.5 . . ?
C19_1 C24_1 H24_1 120.5 . . ?
O1_2 Si1_2 O4_2 177.74(9) . . ?
O1_2 Si1_2 N2_2 91.57(9) . . ?
O4_2 Si1_2 N2_2 87.56(9) . . ?
O1_2 Si1_2 N1_2 87.51(9) . . ?
O4_2 Si1_2 N1_2 91.38(9) . . ?
N2_2 Si1_2 N1_2 128.16(10) . . ?
O1_2 Si1_2 Cl1_2 91.53(7) . . ?
O4_2 Si1_2 Cl1_2 90.74(6) . . ?
N2_2 Si1_2 Cl1_2 115.39(7) . . ?
N1_2 Si1_2 Cl1_2 116.45(8) . . ?
C12_2 O1_2 Si1_2 114.96(15) . . ?
C13_2 N1_2 C17_2 118.25(19) . . ?
C13_2 N1_2 Si1_2 113.43(15) . . ?
C17_2 N1_2 Si1_2 128.18(16) . . ?
C2_2 C1_2 C6_2 119.5(2) . . ?
C2_2 C1_2 C10_2 119.7(2) . . ?
C6_2 C1_2 C10_2 120.8(2) . . ?
C15_2 N2_2 C23_2 119.24(19) . . ?
C15_2 N2_2 Si1_2 113.50(15) . . ?
C23_2 N2_2 Si1_2 127.05(16) . . ?
C3_2 C2_2 C1_2 120.4(2) . . ?
C3_2 C2_2 H2_2 119.8 . . ?
C1_2 C2_2 H2_2 119.8 . . ?
C2_2 C3_2 C4_2 120.2(2) . . ?
C2_2 C3_2 H3_2 119.9 . . ?
C4_2 C3_2 H3_2 119.9 . . ?
C16_2 O4_2 Si1_2 114.72(14) . . ?
C5_2 C4_2 C3_2 119.8(3) . . ?
C5_2 C4_2 H4_2 120.1 . . ?
C3_2 C4_2 H4_2 120.1 . . ?
C4_2 C5_2 C6_2 120.5(2) . . ?
C4_2 C5_2 H5_2 119.8 . . ?
C6_2 C5_2 H5_2 119.8 . . ?
C5_2 C6_2 C1_2 119.6(2) . . ?
C5_2 C6_2 C7_2 119.4(2) . . ?
C1_2 C6_2 C7_2 121.0(2) . . ?
O2_2 C7_2 C8_2 121.7(2) . . ?
O2_2 C7_2 C6_2 120.4(2) . . ?
C8_2 C7_2 C6_2 117.9(2) . . ?
C11_2 C8_2 C9_2 119.7(2) . . ?
C11_2 C8_2 C7_2 119.1(2) . . ?
C9_2 C8_2 C7_2 121.1(2) . . ?
C14_2 C9_2 C8_2 120.9(2) . . ?
C14_2 C9_2 C10_2 118.3(2) . . ?
C8_2 C9_2 C10_2 120.8(2) . . ?
O3_2 C10_2 C9_2 121.5(2) . . ?
O3_2 C10_2 C1_2 120.5(2) . . ?
C9_2 C10_2 C1_2 118.0(2) . . ?
C12_2 C11_2 C8_2 119.1(2) . . ?
C12_2 C11_2 H11_2 120.4 . . ?
C8_2 C11_2 H11_2 120.4 . . ?
O1_2 C12_2 C11_2 125.1(2) . . ?
O1_2 C12_2 C13_2 113.3(2) . . ?
C11_2 C12_2 C13_2 121.5(2) . . ?
C14_2 C13_2 N1_2 130.0(2) . . ?
C14_2 C13_2 C12_2 119.3(2) . . ?
N1_2 C13_2 C12_2 110.7(2) . . ?
C13_2 C14_2 C9_2 119.4(2) . . ?
C13_2 C14_2 H14_2 120.3 . . ?
C9_2 C14_2 H14_2 120.3 . . ?
N2_2 C15_2 C29_2 129.8(2) . . ?
N2_2 C15_2 C16_2 110.6(2) . . ?
C29_2 C15_2 C16_2 119.5(2) . . ?
O4_2 C16_2 C32_2 125.3(2) . . ?
O4_2 C16_2 C15_2 113.3(2) . . ?
C32_2 C16_2 C15_2 121.4(2) . . ?
C18_2 C17_2 C22_2 120.3(2) . . ?
C18_2 C17_2 N1_2 119.9(2) . . ?
C22_2 C17_2 N1_2 119.8(2) . . ?
C17_2 C18_2 C19_2 120.5(2) . . ?
C17_2 C18_2 H18_2 119.7 . . ?
C19_2 C18_2 H18_2 119.7 . . ?
C18_2 C19_2 C20_2 118.1(2) . . ?
C18_2 C19_2 C33_2 122.1(2) . . ?
C20_2 C19_2 C33_2 119.8(2) . . ?
C21_2 C20_2 C19_2 122.5(2) . . ?
C21_2 C20_2 H20_2 118.8 . . ?
C19_2 C20_2 H20_2 118.8 . . ?
C20_2 C21_2 C22_2 118.1(2) . . ?
C20_2 C21_2 C35_2 122.2(2) . . ?
C22_2 C21_2 C35_2 119.8(2) . . ?
C17_2 C22_2 C21_2 120.4(2) . . ?
C17_2 C22_2 H22_2 119.8 . . ?
C21_2 C22_2 H22_2 119.8 . . ?
C28_2 C23_2 C24_2 120.5(2) . . ?
C28_2 C23_2 N2_2 120.2(2) . . ?
C24_2 C23_2 N2_2 119.2(2) . . ?
C23_2 C24_2 C25_2 120.3(2) . . ?
C23_2 C24_2 H24_2 119.9 . . ?
C25_2 C24_2 H24_2 119.9 . . ?
C26_2 C25_2 C24_2 118.2(2) . . ?
C26_2 C25_2 C1_13 121.4(2) . . ?
C24_2 C25_2 C1_13 120.4(2) . . ?
C26_2 C25_2 C1_12 121.4(2) . . ?
C24_2 C25_2 C1_12 120.4(2) . . ?
C25_2 C26_2 C27_2 122.5(2) . . ?
C25_2 C26_2 H26_2 118.7 . . ?
C27_2 C26_2 H26_2 118.7 . . ?
C26_2 C27_2 C28_2 118.0(2) . . ?
C26_2 C27_2 C1_11 120.7(2) . . ?
C28_2 C27_2 C1_11 121.3(2) . . ?
C26_2 C27_2 C1_10 120.7(2) . . ?
C28_2 C27_2 C1_10 121.3(2) . . ?
C23_2 C28_2 C27_2 120.4(2) . . ?
C23_2 C28_2 H28_2 119.8 . . ?
C27_2 C28_2 H28_2 119.8 . . ?
C15_2 C29_2 C30_2 119.4(2) . . ?
C15_2 C29_2 H29_2 120.3 . . ?
C30_2 C29_2 H29_2 120.3 . . ?
C29_2 C30_2 C31_2 120.5(2) . . ?
C29_2 C30_2 C43_2 119.1(2) . . ?
C31_2 C30_2 C43_2 120.4(2) . . ?
C32_2 C31_2 C30_2 119.8(2) . . ?
C32_2 C31_2 C46_2 119.1(2) . . ?
C30_2 C31_2 C46_2 121.1(2) . . ?
C16_2 C32_2 C31_2 119.2(2) . . ?
C16_2 C32_2 H32_2 120.4 . . ?
C31_2 C32_2 H32_2 120.4 . . ?
C47_2 C33_2 C48_2 108.7(2) . . ?
C47_2 C33_2 C19_2 112.4(2) . . ?
C48_2 C33_2 C19_2 108.0(2) . . ?
C47_2 C33_2 C34_2 108.0(2) . . ?
C48_2 C33_2 C34_2 108.6(2) . . ?
C19_2 C33_2 C34_2 111.0(2) . . ?
C33_2 C34_2 H34A_2 109.5 . . ?
C33_2 C34_2 H34B_2 109.5 . . ?
H34A_2 C34_2 H34B_2 109.5 . . ?
C33_2 C34_2 H34C_2 109.5 . . ?
H34A_2 C34_2 H34C_2 109.5 . . ?
H34B_2 C34_2 H34C_2 109.5 . . ?
C36_2 C35_2 C50_2 108.9(3) . . ?
C36_2 C35_2 C21_2 109.2(2) . . ?
C50_2 C35_2 C21_2 111.9(3) . . ?
C36_2 C35_2 C49_2 110.6(3) . . ?
C50_2 C35_2 C49_2 106.8(3) . . ?
C21_2 C35_2 C49_2 109.5(2) . . ?
C35_2 C36_2 H36A_2 109.5 . . ?
C35_2 C36_2 H36B_2 109.5 . . ?
H36A_2 C36_2 H36B_2 109.5 . . ?
C35_2 C36_2 H36C_2 109.5 . . ?
H36A_2 C36_2 H36C_2 109.5 . . ?
H36B_2 C36_2 H36C_2 109.5 . . ?
O5_2 C43_2 C30_2 121.0(2) . . ?
O5_2 C43_2 C44_2 120.4(2) . . ?
C30_2 C43_2 C44_2 118.6(2) . . ?
C55_2 C44_2 C45_2 119.7(2) . . ?
C55_2 C44_2 C43_2 119.7(2) . . ?
C45_2 C44_2 C43_2 120.6(2) . . ?
C58_2 C45_2 C44_2 119.4(2) . . ?
C58_2 C45_2 C46_2 119.9(2) . . ?
C44_2 C45_2 C46_2 120.7(2) . . ?
O6_2 C46_2 C31_2 121.4(2) . . ?
O6_2 C46_2 C45_2 120.3(2) . . ?
C31_2 C46_2 C45_2 118.3(2) . . ?
C33_2 C47_2 H47A_2 109.5 . . ?
C33_2 C47_2 H47B_2 109.5 . . ?
H47A_2 C47_2 H47B_2 109.5 . . ?
C33_2 C47_2 H47C_2 109.5 . . ?
H47A_2 C47_2 H47C_2 109.5 . . ?
H47B_2 C47_2 H47C_2 109.5 . . ?
C33_2 C48_2 H48A_2 109.5 . . ?
C33_2 C48_2 H48B_2 109.5 . . ?
H48A_2 C48_2 H48B_2 109.5 . . ?
C33_2 C48_2 H48C_2 109.5 . . ?
H48A_2 C48_2 H48C_2 109.5 . . ?
H48B_2 C48_2 H48C_2 109.5 . . ?
C35_2 C49_2 H49A_2 109.5 . . ?
C35_2 C49_2 H49B_2 109.5 . . ?
H49A_2 C49_2 H49B_2 109.5 . . ?
C35_2 C49_2 H49C_2 109.5 . . ?
H49A_2 C49_2 H49C_2 109.5 . . ?
H49B_2 C49_2 H49C_2 109.5 . . ?
C35_2 C50_2 H50A_2 109.5 . . ?
C35_2 C50_2 H50B_2 109.5 . . ?
H50A_2 C50_2 H50B_2 109.5 . . ?
C35_2 C50_2 H50C_2 109.5 . . ?
H50A_2 C50_2 H50C_2 109.5 . . ?
H50B_2 C50_2 H50C_2 109.5 . . ?
C56_2 C55_2 C44_2 120.2(2) . . ?
C56_2 C55_2 H55_2 119.9 . . ?
C44_2 C55_2 H55_2 119.9 . . ?
C55_2 C56_2 C57_2 120.1(2) . . ?
C55_2 C56_2 H56_2 119.9 . . ?
C57_2 C56_2 H56_2 119.9 . . ?
C58_2 C57_2 C56_2 120.2(3) . . ?
C58_2 C57_2 H57_2 119.9 . . ?
C56_2 C57_2 H57_2 119.9 . . ?
C57_2 C58_2 C45_2 120.4(2) . . ?
C57_2 C58_2 H58_2 119.8 . . ?
C45_2 C58_2 H58_2 119.8 . . ?
Cl1_4 C1_4 Cl2_4 110.58(17) . . ?
Cl1_4 C1_4 H1A_4 109.5 . . ?
Cl2_4 C1_4 H1A_4 109.5 . . ?
Cl1_4 C1_4 H1B_4 109.5 . . ?
Cl2_4 C1_4 H1B_4 109.5 . . ?
H1A_4 C1_4 H1B_4 108.1 . . ?
Cl2_5 C1_5 Cl1_5 111.7(2) . . ?
Cl2_5 C1_5 H1A_5 109.3 . . ?
Cl1_5 C1_5 H1A_5 109.3 . . ?
Cl2_5 C1_5 H1B_5 109.3 . . ?
Cl1_5 C1_5 H1B_5 109.3 . . ?
H1A_5 C1_5 H1B_5 107.9 . . ?
C4_10 C1_10 C27_2 114.8(3) . . ?
C4_10 C1_10 C2_10 111.8(4) . . ?
C27_2 C1_10 C2_10 105.2(3) . . ?
C4_10 C1_10 C3_10 108.6(4) . . ?
C27_2 C1_10 C3_10 109.3(3) . . ?
C2_10 C1_10 C3_10 106.7(4) . . ?
C1_10 C2_10 H2A_10 109.5 . . ?
C1_10 C2_10 H2B_10 109.5 . . ?
H2A_10 C2_10 H2B_10 109.5 . . ?
C1_10 C2_10 H2C_10 109.5 . . ?
H2A_10 C2_10 H2C_10 109.5 . . ?
H2B_10 C2_10 H2C_10 109.5 . . ?
C1_10 C3_10 H3A_10 109.5 . . ?
C1_10 C3_10 H3B_10 109.5 . . ?
H3A_10 C3_10 H3B_10 109.5 . . ?
C1_10 C3_10 H3C_10 109.5 . . ?
H3A_10 C3_10 H3C_10 109.5 . . ?
H3B_10 C3_10 H3C_10 109.5 . . ?
C1_10 C4_10 H4A_10 109.5 . . ?
C1_10 C4_10 H4B_10 109.5 . . ?
H4A_10 C4_10 H4B_10 109.5 . . ?
C1_10 C4_10 H4C_10 109.5 . . ?
H4A_10 C4_10 H4C_10 109.5 . . ?
H4B_10 C4_10 H4C_10 109.5 . . ?
C2_11 C1_11 C27_2 115.1(3) . . ?
C2_11 C1_11 C3_11 109.5(3) . . ?
C27_2 C1_11 C3_11 107.6(3) . . ?
C2_11 C1_11 C4_11 108.6(3) . . ?
C27_2 C1_11 C4_11 108.8(3) . . ?
C3_11 C1_11 C4_11 107.1(4) . . ?
C1_11 C2_11 H2A_11 109.5 . . ?
C1_11 C2_11 H2B_11 109.5 . . ?
H2A_11 C2_11 H2B_11 109.5 . . ?
C1_11 C2_11 H2C_11 109.5 . . ?
H2A_11 C2_11 H2C_11 109.5 . . ?
H2B_11 C2_11 H2C_11 109.5 . . ?
C1_11 C3_11 H3A_11 109.5 . . ?
C1_11 C3_11 H3B_11 109.5 . . ?
H3A_11 C3_11 H3B_11 109.5 . . ?
C1_11 C3_11 H3C_11 109.5 . . ?
H3A_11 C3_11 H3C_11 109.5 . . ?
H3B_11 C3_11 H3C_11 109.5 . . ?
C1_11 C4_11 H4A_11 109.5 . . ?
C1_11 C4_11 H4B_11 109.5 . . ?
H4A_11 C4_11 H4B_11 109.5 . . ?
C1_11 C4_11 H4C_11 109.5 . . ?
H4A_11 C4_11 H4C_11 109.5 . . ?
H4B_11 C4_11 H4C_11 109.5 . . ?
C2_12 C1_12 C4_12 111.0(3) . . ?
C2_12 C1_12 C25_2 114.4(3) . . ?
C4_12 C1_12 C25_2 110.6(3) . . ?
C2_12 C1_12 C3_12 107.3(4) . . ?
C4_12 C1_12 C3_12 105.1(3) . . ?
C25_2 C1_12 C3_12 107.8(2) . . ?
C1_12 C2_12 H2A_12 109.5 . . ?
C1_12 C2_12 H2B_12 109.5 . . ?
H2A_12 C2_12 H2B_12 109.5 . . ?
C1_12 C2_12 H2C_12 109.5 . . ?
H2A_12 C2_12 H2C_12 109.5 . . ?
H2B_12 C2_12 H2C_12 109.5 . . ?
C1_12 C3_12 H3A_12 109.5 . . ?
C1_12 C3_12 H3B_12 109.5 . . ?
H3A_12 C3_12 H3B_12 109.5 . . ?
C1_12 C3_12 H3C_12 109.5 . . ?
H3A_12 C3_12 H3C_12 109.5 . . ?
H3B_12 C3_12 H3C_12 109.5 . . ?
C1_12 C4_12 H4A_12 109.5 . . ?
C1_12 C4_12 H4B_12 109.5 . . ?
H4A_12 C4_12 H4B_12 109.5 . . ?
C1_12 C4_12 H4C_12 109.5 . . ?
H4A_12 C4_12 H4C_12 109.5 . . ?
H4B_12 C4_12 H4C_12 109.5 . . ?
C2_13 C1_13 C4_13 115.0(6) . . ?
C2_13 C1_13 C25_2 115.4(4) . . ?
C4_13 C1_13 C25_2 109.9(3) . . ?
C2_13 C1_13 C3_13 107.5(6) . . ?
C4_13 C1_13 C3_13 103.0(5) . . ?
C25_2 C1_13 C3_13 104.6(4) . . ?
C1_13 C2_13 H2A_13 109.5 . . ?
C1_13 C2_13 H2B_13 109.5 . . ?
H2A_13 C2_13 H2B_13 109.5 . . ?
C1_13 C2_13 H2C_13 109.5 . . ?
H2A_13 C2_13 H2C_13 109.5 . . ?
H2B_13 C2_13 H2C_13 109.5 . . ?
C1_13 C3_13 H3A_13 109.5 . . ?
C1_13 C3_13 H3B_13 109.5 . . ?
H3A_13 C3_13 H3B_13 109.5 . . ?
C1_13 C3_13 H3C_13 109.5 . . ?
H3A_13 C3_13 H3C_13 109.5 . . ?
H3B_13 C3_13 H3C_13 109.5 . . ?
C1_13 C4_13 H4A_13 109.5 . . ?
C1_13 C4_13 H4B_13 109.5 . . ?
H4A_13 C4_13 H4B_13 109.5 . . ?
C1_13 C4_13 H4C_13 109.5 . . ?
H4A_13 C4_13 H4C_13 109.5 . . ?
H4B_13 C4_13 H4C_13 109.5 . . ?
Cl2_14 C1_14 Cl1_14 110.95(18) . . ?
Cl2_14 C1_14 H1A_14 109.4 . . ?
Cl1_14 C1_14 H1A_14 109.4 . . ?
Cl2_14 C1_14 H1B_14 109.4 . . ?
Cl1_14 C1_14 H1B_14 109.4 . . ?
H1A_14 C1_14 H1B_14 108.0 . . ?
Cl1_15 C1_15 Cl2_15 111.9(3) . . ?
Cl1_15 C1_15 H1A_15 109.2 . . ?
Cl2_15 C1_15 H1A_15 109.2 . . ?
Cl1_15 C1_15 H1B_15 109.2 . . ?
Cl2_15 C1_15 H1B_15 109.2 . . ?
H1A_15 C1_15 H1B_15 107.9 . . ?
Cl2_16 C1_16 Cl1_16 112.1(8) . . ?
Cl2_16 C1_16 H1A_16 109.2 . . ?
Cl1_16 C1_16 H1A_16 109.2 . . ?
Cl2_16 C1_16 H1B_16 109.2 . . ?
Cl1_16 C1_16 H1B_16 109.2 . . ?
H1A_16 C1_16 H1B_16 107.9 . . ?

loop_
_geom_bond_atom_site_label_1
_geom_bond_atom_site_label_2
_geom_bond_distance
_geom_bond_site_symmetry_2
_geom_bond_publ_flag
P1_1 C7_1 1.789(2) . ?
P1_1 C13_1 1.792(2) . ?
P1_1 C1_1 1.795(2) . ?
P1_1 C19_1 1.795(2) . ?
C1_1 C6_1 1.393(4) . ?
C1_1 C2_1 1.401(3) . ?
C2_1 C3_1 1.385(4) . ?
C2_1 H2_1 0.9500 . ?
C3_1 C4_1 1.384(4) . ?
C3_1 H3_1 0.9500 . ?
C4_1 C5_1 1.387(4) . ?
C4_1 H4_1 0.9500 . ?
C5_1 C6_1 1.393(4) . ?
C5_1 H5_1 0.9500 . ?
C6_1 H6_1 0.9500 . ?
C7_1 C12_1 1.393(3) . ?
C7_1 C8_1 1.399(3) . ?
C8_1 C9_1 1.382(4) . ?
C8_1 H8_1 0.9500 . ?
C9_1 C10_1 1.388(4) . ?
C9_1 H9_1 0.9500 . ?
C10_1 C11_1 1.383(4) . ?
C10_1 H10_1 0.9500 . ?
C11_1 C12_1 1.382(4) . ?
C11_1 H11_1 0.9500 . ?
C12_1 H12_1 0.9500 . ?
C13_1 C18_1 1.393(4) . ?
C13_1 C14_1 1.400(3) . ?
C14_1 C15_1 1.385(4) . ?
C14_1 H14_1 0.9500 . ?
C15_1 C16_1 1.384(4) . ?
C15_1 H15_1 0.9500 . ?
C16_1 C17_1 1.388(4) . ?
C16_1 H16_1 0.9500 . ?
C17_1 C18_1 1.385(4) . ?
C17_1 H17_1 0.9500 . ?
C18_1 H18_1 0.9500 . ?
C19_1 C20_1 1.384(4) . ?
C19_1 C24_1 1.396(4) . ?
C20_1 C21_1 1.394(4) . ?
C20_1 H20_1 0.9500 . ?
C21_1 C22_1 1.387(4) . ?
C21_1 H21_1 0.9500 . ?
C22_1 C23_1 1.377(4) . ?
C22_1 H22_1 0.9500 . ?
C23_1 C24_1 1.384(4) . ?
C23_1 H23_1 0.9500 . ?
C24_1 H24_1 0.9500 . ?
Cl1_2 Si1_2 2.1164(10) . ?
Si1_2 O1_2 1.7478(18) . ?
Si1_2 O4_2 1.7481(18) . ?
Si1_2 N2_2 1.775(2) . ?
Si1_2 N1_2 1.781(2) . ?
O1_2 C12_2 1.338(3) . ?
N1_2 C13_2 1.384(3) . ?
N1_2 C17_2 1.435(3) . ?
C1_2 C2_2 1.395(3) . ?
C1_2 C6_2 1.400(3) . ?
C1_2 C10_2 1.488(4) . ?
O2_2 C7_2 1.225(3) . ?
N2_2 C15_2 1.380(3) . ?
N2_2 C23_2 1.442(3) . ?
C2_2 C3_2 1.380(4) . ?
C2_2 H2_2 0.9500 . ?
O3_2 C10_2 1.225(3) . ?
C3_2 C4_2 1.396(4) . ?
C3_2 H3_2 0.9500 . ?
O4_2 C16_2 1.338(3) . ?
C4_2 C5_2 1.381(4) . ?
C4_2 H4_2 0.9500 . ?
O5_2 C43_2 1.232(3) . ?
C5_2 C6_2 1.394(4) . ?
C5_2 H5_2 0.9500 . ?
O6_2 C46_2 1.231(3) . ?
C6_2 C7_2 1.491(3) . ?
C7_2 C8_2 1.477(3) . ?
C8_2 C11_2 1.397(3) . ?
C8_2 C9_2 1.408(3) . ?
C9_2 C14_2 1.395(3) . ?
C9_2 C10_2 1.479(3) . ?
C11_2 C12_2 1.373(3) . ?
C11_2 H11_2 0.9500 . ?
C12_2 C13_2 1.422(3) . ?
C13_2 C14_2 1.382(3) . ?
C14_2 H14_2 0.9500 . ?
C15_2 C29_2 1.383(3) . ?
C15_2 C16_2 1.422(3) . ?
C16_2 C32_2 1.370(3) . ?
C17_2 C18_2 1.391(4) . ?
C17_2 C22_2 1.392(3) . ?
C18_2 C19_2 1.395(3) . ?
C18_2 H18_2 0.9500 . ?
C19_2 C20_2 1.400(3) . ?
C19_2 C33_2 1.534(4) . ?
C20_2 C21_2 1.389(4) . ?
C20_2 H20_2 0.9500 . ?
C21_2 C22_2 1.402(3) . ?
C21_2 C35_2 1.538(3) . ?
C22_2 H22_2 0.9500 . ?
C23_2 C28_2 1.385(3) . ?
C23_2 C24_2 1.391(3) . ?
C24_2 C25_2 1.399(3) . ?
C24_2 H24_2 0.9500 . ?
C25_2 C26_2 1.387(4) . ?
C25_2 C1_13 1.537(3) . ?
C25_2 C1_12 1.537(3) . ?
C26_2 C27_2 1.396(3) . ?
C26_2 H26_2 0.9500 . ?
C27_2 C28_2 1.397(3) . ?
C27_2 C1_11 1.531(3) . ?
C27_2 C1_10 1.531(3) . ?
C28_2 H28_2 0.9500 . ?
C29_2 C30_2 1.401(3) . ?
C29_2 H29_2 0.9500 . ?
C30_2 C31_2 1.410(3) . ?
C30_2 C43_2 1.471(3) . ?
C31_2 C32_2 1.402(3) . ?
C31_2 C46_2 1.472(3) . ?
C32_2 H32_2 0.9500 . ?
C33_2 C47_2 1.532(4) . ?
C33_2 C48_2 1.534(4) . ?
C33_2 C34_2 1.534(4) . ?
C34_2 H34A_2 0.9800 . ?
C34_2 H34B_2 0.9800 . ?
C34_2 H34C_2 0.9800 . ?
C35_2 C36_2 1.509(4) . ?
C35_2 C50_2 1.535(4) . ?
C35_2 C49_2 1.538(4) . ?
C36_2 H36A_2 0.9800 . ?
C36_2 H36B_2 0.9800 . ?
C36_2 H36C_2 0.9800 . ?
C43_2 C44_2 1.481(4) . ?
C44_2 C55_2 1.391(4) . ?
C44_2 C45_2 1.404(3) . ?
C45_2 C58_2 1.394(4) . ?
C45_2 C46_2 1.482(3) . ?
C47_2 H47A_2 0.9800 . ?
C47_2 H47B_2 0.9800 . ?
C47_2 H47C_2 0.9800 . ?
C48_2 H48A_2 0.9800 . ?
C48_2 H48B_2 0.9800 . ?
C48_2 H48C_2 0.9800 . ?
C49_2 H49A_2 0.9800 . ?
C49_2 H49B_2 0.9800 . ?
C49_2 H49C_2 0.9800 . ?
C50_2 H50A_2 0.9800 . ?
C50_2 H50B_2 0.9800 . ?
C50_2 H50C_2 0.9800 . ?
C55_2 C56_2 1.384(4) . ?
C55_2 H55_2 0.9500 . ?
C56_2 C57_2 1.387(4) . ?
C56_2 H56_2 0.9500 . ?
C57_2 C58_2 1.381(4) . ?
C57_2 H57_2 0.9500 . ?
C58_2 H58_2 0.9500 . ?
Cl1_4 C1_4 1.758(3) . ?
C1_4 Cl2_4 1.758(3) . ?
C1_4 H1A_4 0.9900 . ?
C1_4 H1B_4 0.9900 . ?
Cl1_5 C1_5 1.754(4) . ?
C1_5 Cl2_5 1.738(4) . ?
C1_5 H1A_5 0.9900 . ?
C1_5 H1B_5 0.9900 . ?
C1_10 C4_10 1.486(6) . ?
C1_10 C2_10 1.541(6) . ?
C1_10 C3_10 1.575(6) . ?
C2_10 H2A_10 0.9800 . ?
C2_10 H2B_10 0.9800 . ?
C2_10 H2C_10 0.9800 . ?
C3_10 H3A_10 0.9800 . ?
C3_10 H3B_10 0.9800 . ?
C3_10 H3C_10 0.9800 . ?
C4_10 H4A_10 0.9800 . ?
C4_10 H4B_10 0.9800 . ?
C4_10 H4C_10 0.9800 . ?
C1_11 C2_11 1.490(5) . ?
C1_11 C3_11 1.553(5) . ?
C1_11 C4_11 1.573(5) . ?
C2_11 H2A_11 0.9800 . ?
C2_11 H2B_11 0.9800 . ?
C2_11 H2C_11 0.9800 . ?
C3_11 H3A_11 0.9800 . ?
C3_11 H3B_11 0.9800 . ?
C3_11 H3C_11 0.9800 . ?
C4_11 H4A_11 0.9800 . ?
C4_11 H4B_11 0.9800 . ?
C4_11 H4C_11 0.9800 . ?
C1_12 C2_12 1.480(5) . ?
C1_12 C4_12 1.529(5) . ?
C1_12 C3_12 1.593(5) . ?
C2_12 H2A_12 0.9800 . ?
C2_12 H2B_12 0.9800 . ?
C2_12 H2C_12 0.9800 . ?
C3_12 H3A_12 0.9800 . ?
C3_12 H3B_12 0.9800 . ?
C3_12 H3C_12 0.9800 . ?
C4_12 H4A_12 0.9800 . ?
C4_12 H4B_12 0.9800 . ?
C4_12 H4C_12 0.9800 . ?
C1_13 C2_13 1.473(9) . ?
C1_13 C4_13 1.504(7) . ?
C1_13 C3_13 1.633(8) . ?
C2_13 H2A_13 0.9800 . ?
C2_13 H2B_13 0.9800 . ?
C2_13 H2C_13 0.9800 . ?
C3_13 H3A_13 0.9800 . ?
C3_13 H3B_13 0.9800 . ?
C3_13 H3C_13 0.9800 . ?
C4_13 H4A_13 0.9800 . ?
C4_13 H4B_13 0.9800 . ?
C4_13 H4C_13 0.9800 . ?
Cl1_14 C1_14 1.759(3) . ?
Cl2_14 C1_14 1.755(3) . ?
C1_14 H1A_14 0.9900 . ?
C1_14 H1B_14 0.9900 . ?
Cl1_15 C1_15 1.738(5) . ?
Cl2_15 C1_15 1.752(4) . ?
C1_15 H1A_15 0.9900 . ?
C1_15 H1B_15 0.9900 . ?
Cl1_16 C1_16 1.782(9) . ?
Cl2_16 C1_16 1.760(9) . ?
C1_16 H1A_16 0.9900 . ?
C1_16 H1B_16 0.9900 . ?

loop_
_geom_torsion_atom_site_label_1
_geom_torsion_atom_site_label_2
_geom_torsion_atom_site_label_3
_geom_torsion_atom_site_label_4
_geom_torsion
_geom_torsion_site_symmetry_1
_geom_torsion_site_symmetry_2
_geom_torsion_site_symmetry_3
_geom_torsion_site_symmetry_4
_geom_torsion_publ_flag
C7_1 P1_1 C1_1 C6_1 -8.4(2) . . . . ?
C13_1 P1_1 C1_1 C6_1 112.6(2) . . . . ?
C19_1 P1_1 C1_1 C6_1 -128.5(2) . . . . ?
C7_1 P1_1 C1_1 C2_1 168.15(19) . . . . ?
C13_1 P1_1 C1_1 C2_1 -70.9(2) . . . . ?
C19_1 P1_1 C1_1 C2_1 48.0(2) . . . . ?
C6_1 C1_1 C2_1 C3_1 -1.1(4) . . . . ?
P1_1 C1_1 C2_1 C3_1 -177.67(19) . . . . ?
C1_1 C2_1 C3_1 C4_1 1.2(4) . . . . ?
C2_1 C3_1 C4_1 C5_1 -0.4(4) . . . . ?
C3_1 C4_1 C5_1 C6_1 -0.5(4) . . . . ?
C4_1 C5_1 C6_1 C1_1 0.5(4) . . . . ?
C2_1 C1_1 C6_1 C5_1 0.3(4) . . . . ?
P1_1 C1_1 C6_1 C5_1 176.69(19) . . . . ?
C13_1 P1_1 C7_1 C12_1 -51.0(2) . . . . ?
C1_1 P1_1 C7_1 C12_1 72.9(2) . . . . ?
C19_1 P1_1 C7_1 C12_1 -169.1(2) . . . . ?
C13_1 P1_1 C7_1 C8_1 127.5(2) . . . . ?
C1_1 P1_1 C7_1 C8_1 -108.6(2) . . . . ?
C19_1 P1_1 C7_1 C8_1 9.4(2) . . . . ?
C12_1 C7_1 C8_1 C9_1 -0.4(4) . . . . ?
P1_1 C7_1 C8_1 C9_1 -178.84(18) . . . . ?
C7_1 C8_1 C9_1 C10_1 -0.5(4) . . . . ?
C8_1 C9_1 C10_1 C11_1 0.5(4) . . . . ?
C9_1 C10_1 C11_1 C12_1 0.4(4) . . . . ?
C10_1 C11_1 C12_1 C7_1 -1.3(4) . . . . ?
C8_1 C7_1 C12_1 C11_1 1.3(4) . . . . ?
P1_1 C7_1 C12_1 C11_1 179.8(2) . . . . ?
C7_1 P1_1 C13_1 C18_1 145.9(2) . . . . ?
C1_1 P1_1 C13_1 C18_1 23.5(2) . . . . ?
C19_1 P1_1 C13_1 C18_1 -94.7(2) . . . . ?
C7_1 P1_1 C13_1 C14_1 -39.9(2) . . . . ?
C1_1 P1_1 C13_1 C14_1 -162.37(19) . . . . ?
C19_1 P1_1 C13_1 C14_1 79.5(2) . . . . ?
C18_1 C13_1 C14_1 C15_1 1.0(4) . . . . ?
P1_1 C13_1 C14_1 C15_1 -173.2(2) . . . . ?
C13_1 C14_1 C15_1 C16_1 -0.4(4) . . . . ?
C14_1 C15_1 C16_1 C17_1 -0.4(4) . . . . ?
C15_1 C16_1 C17_1 C18_1 0.5(4) . . . . ?
C16_1 C17_1 C18_1 C13_1 0.1(4) . . . . ?
C14_1 C13_1 C18_1 C17_1 -0.9(4) . . . . ?
P1_1 C13_1 C18_1 C17_1 173.2(2) . . . . ?
C7_1 P1_1 C19_1 C20_1 102.2(2) . . . . ?
C13_1 P1_1 C19_1 C20_1 -15.7(2) . . . . ?
C1_1 P1_1 C19_1 C20_1 -137.6(2) . . . . ?
C7_1 P1_1 C19_1 C24_1 -77.5(2) . . . . ?
C13_1 P1_1 C19_1 C24_1 164.6(2) . . . . ?
C1_1 P1_1 C19_1 C24_1 42.7(2) . . . . ?
C24_1 C19_1 C20_1 C21_1 0.1(4) . . . . ?
P1_1 C19_1 C20_1 C21_1 -179.6(2) . . . . ?
C19_1 C20_1 C21_1 C22_1 -0.4(4) . . . . ?
C20_1 C21_1 C22_1 C23_1 1.0(4) . . . . ?
C21_1 C22_1 C23_1 C24_1 -1.2(4) . . . . ?
C22_1 C23_1 C24_1 C19_1 0.9(4) . . . . ?
C20_1 C19_1 C24_1 C23_1 -0.3(4) . . . . ?
P1_1 C19_1 C24_1 C23_1 179.4(2) . . . . ?
N2_2 Si1_2 O1_2 C12_2 124.75(17) . . . . ?
N1_2 Si1_2 O1_2 C12_2 -3.39(17) . . . . ?
Cl1_2 Si1_2 O1_2 C12_2 -119.80(16) . . . . ?
O1_2 Si1_2 N1_2 C13_2 1.74(17) . . . . ?
O4_2 Si1_2 N1_2 C13_2 -176.29(17) . . . . ?
N2_2 Si1_2 N1_2 C13_2 -88.30(19) . . . . ?
Cl1_2 Si1_2 N1_2 C13_2 92.21(17) . . . . ?
O1_2 Si1_2 N1_2 C17_2 177.3(2) . . . . ?
O4_2 Si1_2 N1_2 C17_2 -0.7(2) . . . . ?
N2_2 Si1_2 N1_2 C17_2 87.3(2) . . . . ?
Cl1_2 Si1_2 N1_2 C17_2 -92.2(2) . . . . ?
O1_2 Si1_2 N2_2 C15_2 -173.02(16) . . . . ?
O4_2 Si1_2 N2_2 C15_2 4.89(16) . . . . ?
N1_2 Si1_2 N2_2 C15_2 -84.95(19) . . . . ?
Cl1_2 Si1_2 N2_2 C15_2 94.55(16) . . . . ?
O1_2 Si1_2 N2_2 C23_2 12.3(2) . . . . ?
O4_2 Si1_2 N2_2 C23_2 -169.8(2) . . . . ?
N1_2 Si1_2 N2_2 C23_2 100.3(2) . . . . ?
Cl1_2 Si1_2 N2_2 C23_2 -80.2(2) . . . . ?
C6_2 C1_2 C2_2 C3_2 0.9(4) . . . . ?
C10_2 C1_2 C2_2 C3_2 -177.9(2) . . . . ?
C1_2 C2_2 C3_2 C4_2 0.7(4) . . . . ?
N2_2 Si1_2 O4_2 C16_2 -5.04(16) . . . . ?
N1_2 Si1_2 O4_2 C16_2 123.10(16) . . . . ?
Cl1_2 Si1_2 O4_2 C16_2 -120.42(15) . . . . ?
C2_2 C3_2 C4_2 C5_2 -1.0(4) . . . . ?
C3_2 C4_2 C5_2 C6_2 -0.4(4) . . . . ?
C4_2 C5_2 C6_2 C1_2 2.0(4) . . . . ?
C4_2 C5_2 C6_2 C7_2 -177.4(2) . . . . ?
C2_2 C1_2 C6_2 C5_2 -2.3(4) . . . . ?
C10_2 C1_2 C6_2 C5_2 176.6(2) . . . . ?
C2_2 C1_2 C6_2 C7_2 177.1(2) . . . . ?
C10_2 C1_2 C6_2 C7_2 -4.0(4) . . . . ?
C5_2 C6_2 C7_2 O2_2 -0.8(4) . . . . ?
C1_2 C6_2 C7_2 O2_2 179.8(2) . . . . ?
C5_2 C6_2 C7_2 C8_2 177.7(2) . . . . ?
C1_2 C6_2 C7_2 C8_2 -1.7(4) . . . . ?
O2_2 C7_2 C8_2 C11_2 2.1(4) . . . . ?
C6_2 C7_2 C8_2 C11_2 -176.4(2) . . . . ?
O2_2 C7_2 C8_2 C9_2 -177.4(2) . . . . ?
C6_2 C7_2 C8_2 C9_2 4.1(4) . . . . ?
C11_2 C8_2 C9_2 C14_2 -1.7(4) . . . . ?
C7_2 C8_2 C9_2 C14_2 177.8(2) . . . . ?
C11_2 C8_2 C9_2 C10_2 179.8(2) . . . . ?
C7_2 C8_2 C9_2 C10_2 -0.7(4) . . . . ?
C14_2 C9_2 C10_2 O3_2 -3.9(4) . . . . ?
C8_2 C9_2 C10_2 O3_2 174.7(2) . . . . ?
C14_2 C9_2 C10_2 C1_2 176.5(2) . . . . ?
C8_2 C9_2 C10_2 C1_2 -4.9(3) . . . . ?
C2_2 C1_2 C10_2 O3_2 6.6(4) . . . . ?
C6_2 C1_2 C10_2 O3_2 -172.3(2) . . . . ?
C2_2 C1_2 C10_2 C9_2 -173.9(2) . . . . ?
C6_2 C1_2 C10_2 C9_2 7.3(3) . . . . ?
C9_2 C8_2 C11_2 C12_2 1.7(4) . . . . ?
C7_2 C8_2 C11_2 C12_2 -177.8(2) . . . . ?
Si1_2 O1_2 C12_2 C11_2 -173.1(2) . . . . ?
Si1_2 O1_2 C12_2 C13_2 4.2(3) . . . . ?
C8_2 C11_2 C12_2 O1_2 177.5(2) . . . . ?
C8_2 C11_2 C12_2 C13_2 0.4(4) . . . . ?
C17_2 N1_2 C13_2 C14_2 0.8(4) . . . . ?
Si1_2 N1_2 C13_2 C14_2 176.9(2) . . . . ?
C17_2 N1_2 C13_2 C12_2 -175.9(2) . . . . ?
Si1_2 N1_2 C13_2 C12_2 0.1(3) . . . . ?
O1_2 C12_2 C13_2 C14_2 -179.9(2) . . . . ?
C11_2 C12_2 C13_2 C14_2 -2.5(4) . . . . ?
O1_2 C12_2 C13_2 N1_2 -2.7(3) . . . . ?
C11_2 C12_2 C13_2 N1_2 174.7(2) . . . . ?
N1_2 C13_2 C14_2 C9_2 -174.1(2) . . . . ?
C12_2 C13_2 C14_2 C9_2 2.5(4) . . . . ?
C8_2 C9_2 C14_2 C13_2 -0.4(4) . . . . ?
C10_2 C9_2 C14_2 C13_2 178.2(2) . . . . ?
C23_2 N2_2 C15_2 C29_2 -11.4(4) . . . . ?
Si1_2 N2_2 C15_2 C29_2 173.4(2) . . . . ?
C23_2 N2_2 C15_2 C16_2 171.5(2) . . . . ?
Si1_2 N2_2 C15_2 C16_2 -3.7(2) . . . . ?
Si1_2 O4_2 C16_2 C32_2 -175.60(19) . . . . ?
Si1_2 O4_2 C16_2 C15_2 4.0(2) . . . . ?
N2_2 C15_2 C16_2 O4_2 -0.2(3) . . . . ?
C29_2 C15_2 C16_2 O4_2 -177.6(2) . . . . ?
N2_2 C15_2 C16_2 C32_2 179.5(2) . . . . ?
C29_2 C15_2 C16_2 C32_2 2.0(3) . . . . ?
C13_2 N1_2 C17_2 C18_2 114.5(3) . . . . ?
Si1_2 N1_2 C17_2 C18_2 -60.9(3) . . . . ?
C13_2 N1_2 C17_2 C22_2 -64.6(3) . . . . ?
Si1_2 N1_2 C17_2 C22_2 120.0(2) . . . . ?
C22_2 C17_2 C18_2 C19_2 -3.1(4) . . . . ?
N1_2 C17_2 C18_2 C19_2 177.8(2) . . . . ?
C17_2 C18_2 C19_2 C20_2 3.6(4) . . . . ?
C17_2 C18_2 C19_2 C33_2 -174.2(2) . . . . ?
C18_2 C19_2 C20_2 C21_2 -0.8(4) . . . . ?
C33_2 C19_2 C20_2 C21_2 177.1(2) . . . . ?
C19_2 C20_2 C21_2 C22_2 -2.5(4) . . . . ?
C19_2 C20_2 C21_2 C35_2 178.6(2) . . . . ?
C18_2 C17_2 C22_2 C21_2 -0.3(4) . . . . ?
N1_2 C17_2 C22_2 C21_2 178.8(2) . . . . ?
C20_2 C21_2 C22_2 C17_2 3.0(4) . . . . ?
C35_2 C21_2 C22_2 C17_2 -178.0(2) . . . . ?
C15_2 N2_2 C23_2 C28_2 110.9(3) . . . . ?
Si1_2 N2_2 C23_2 C28_2 -74.6(3) . . . . ?
C15_2 N2_2 C23_2 C24_2 -71.6(3) . . . . ?
Si1_2 N2_2 C23_2 C24_2 102.8(2) . . . . ?
C28_2 C23_2 C24_2 C25_2 0.8(4) . . . . ?
N2_2 C23_2 C24_2 C25_2 -176.7(2) . . . . ?
C23_2 C24_2 C25_2 C26_2 -0.3(4) . . . . ?
C23_2 C24_2 C25_2 C1_13 177.8(2) . . . . ?
C23_2 C24_2 C25_2 C1_12 177.8(2) . . . . ?
C24_2 C25_2 C26_2 C27_2 -0.1(4) . . . . ?
C1_13 C25_2 C26_2 C27_2 -178.1(2) . . . . ?
C1_12 C25_2 C26_2 C27_2 -178.1(2) . . . . ?
C25_2 C26_2 C27_2 C28_2 -0.1(4) . . . . ?
C25_2 C26_2 C27_2 C1_11 179.4(2) . . . . ?
C25_2 C26_2 C27_2 C1_10 179.4(2) . . . . ?
C24_2 C23_2 C28_2 C27_2 -1.0(4) . . . . ?
N2_2 C23_2 C28_2 C27_2 176.4(2) . . . . ?
C26_2 C27_2 C28_2 C23_2 0.6(4) . . . . ?
C1_11 C27_2 C28_2 C23_2 -178.9(2) . . . . ?
C1_10 C27_2 C28_2 C23_2 -178.9(2) . . . . ?
N2_2 C15_2 C29_2 C30_2 -177.0(2) . . . . ?
C16_2 C15_2 C29_2 C30_2 -0.1(3) . . . . ?
C15_2 C29_2 C30_2 C31_2 -1.2(3) . . . . ?
C15_2 C29_2 C30_2 C43_2 178.9(2) . . . . ?
C29_2 C30_2 C31_2 C32_2 0.6(3) . . . . ?
C43_2 C30_2 C31_2 C32_2 -179.5(2) . . . . ?
C29_2 C30_2 C31_2 C46_2 179.1(2) . . . . ?
C43_2 C30_2 C31_2 C46_2 -1.0(3) . . . . ?
O4_2 C16_2 C32_2 C31_2 177.0(2) . . . . ?
C15_2 C16_2 C32_2 C31_2 -2.6(3) . . . . ?
C30_2 C31_2 C32_2 C16_2 1.3(3) . . . . ?
C46_2 C31_2 C32_2 C16_2 -177.2(2) . . . . ?
C18_2 C19_2 C33_2 C47_2 -13.3(3) . . . . ?
C20_2 C19_2 C33_2 C47_2 168.9(2) . . . . ?
C18_2 C19_2 C33_2 C48_2 106.7(3) . . . . ?
C20_2 C19_2 C33_2 C48_2 -71.1(3) . . . . ?
C18_2 C19_2 C33_2 C34_2 -134.4(3) . . . . ?
C20_2 C19_2 C33_2 C34_2 47.8(3) . . . . ?
C20_2 C21_2 C35_2 C36_2 105.6(3) . . . . ?
C22_2 C21_2 C35_2 C36_2 -73.3(3) . . . . ?
C20_2 C21_2 C35_2 C50_2 -15.0(4) . . . . ?
C22_2 C21_2 C35_2 C50_2 166.1(3) . . . . ?
C20_2 C21_2 C35_2 C49_2 -133.3(3) . . . . ?
C22_2 C21_2 C35_2 C49_2 47.9(3) . . . . ?
C29_2 C30_2 C43_2 O5_2 4.5(4) . . . . ?
C31_2 C30_2 C43_2 O5_2 -175.4(2) . . . . ?
C29_2 C30_2 C43_2 C44_2 -174.5(2) . . . . ?
C31_2 C30_2 C43_2 C44_2 5.6(3) . . . . ?
O5_2 C43_2 C44_2 C55_2 -6.5(4) . . . . ?
C30_2 C43_2 C44_2 C55_2 172.5(2) . . . . ?
O5_2 C43_2 C44_2 C45_2 174.7(2) . . . . ?
C30_2 C43_2 C44_2 C45_2 -6.3(3) . . . . ?
C55_2 C44_2 C45_2 C58_2 1.3(4) . . . . ?
C43_2 C44_2 C45_2 C58_2 -180.0(2) . . . . ?
C55_2 C44_2 C45_2 C46_2 -176.5(2) . . . . ?
C43_2 C44_2 C45_2 C46_2 2.3(3) . . . . ?
C32_2 C31_2 C46_2 O6_2 -3.3(4) . . . . ?
C30_2 C31_2 C46_2 O6_2 178.2(2) . . . . ?
C32_2 C31_2 C46_2 C45_2 175.4(2) . . . . ?
C30_2 C31_2 C46_2 C45_2 -3.1(3) . . . . ?
C58_2 C45_2 C46_2 O6_2 3.4(4) . . . . ?
C44_2 C45_2 C46_2 O6_2 -178.8(2) . . . . ?
C58_2 C45_2 C46_2 C31_2 -175.4(2) . . . . ?
C44_2 C45_2 C46_2 C31_2 2.4(3) . . . . ?
C45_2 C44_2 C55_2 C56_2 -0.3(4) . . . . ?
C43_2 C44_2 C55_2 C56_2 -179.1(2) . . . . ?
C44_2 C55_2 C56_2 C57_2 -0.7(4) . . . . ?
C55_2 C56_2 C57_2 C58_2 0.9(4) . . . . ?
C56_2 C57_2 C58_2 C45_2 0.1(4) . . . . ?
C44_2 C45_2 C58_2 C57_2 -1.1(4) . . . . ?
C46_2 C45_2 C58_2 C57_2 176.6(2) . . . . ?
C26_2 C27_2 C1_10 C4_10 -7.5(5) . . . . ?
C28_2 C27_2 C1_10 C4_10 172.1(4) . . . . ?
C26_2 C27_2 C1_10 C2_10 115.9(3) . . . . ?
C28_2 C27_2 C1_10 C2_10 -64.6(4) . . . . ?
C26_2 C27_2 C1_10 C3_10 -129.8(4) . . . . ?
C28_2 C27_2 C1_10 C3_10 49.7(4) . . . . ?
C26_2 C27_2 C1_11 C2_11 179.7(3) . . . . ?
C28_2 C27_2 C1_11 C2_11 -0.8(4) . . . . ?
C26_2 C27_2 C1_11 C3_11 -58.0(4) . . . . ?
C28_2 C27_2 C1_11 C3_11 121.6(3) . . . . ?
C26_2 C27_2 C1_11 C4_11 57.7(4) . . . . ?
C28_2 C27_2 C1_11 C4_11 -122.8(3) . . . . ?
C26_2 C25_2 C1_12 C2_12 7.2(4) . . . . ?
C24_2 C25_2 C1_12 C2_12 -170.8(4) . . . . ?
C26_2 C25_2 C1_12 C4_12 133.4(3) . . . . ?
C24_2 C25_2 C1_12 C4_12 -44.6(4) . . . . ?
C26_2 C25_2 C1_12 C3_12 -112.2(3) . . . . ?
C24_2 C25_2 C1_12 C3_12 69.9(3) . . . . ?
C26_2 C25_2 C1_13 C2_13 164.8(7) . . . . ?
C24_2 C25_2 C1_13 C2_13 -13.2(7) . . . . ?
C26_2 C25_2 C1_13 C4_13 -63.1(5) . . . . ?
C24_2 C25_2 C1_13 C4_13 119.0(4) . . . . ?
C26_2 C25_2 C1_13 C3_13 46.9(5) . . . . ?
C24_2 C25_2 C1_13 C3_13 -131.1(5) . . . . ?
